data_7014550
loop_
_publ_author_name
'Ye, Hong-De'
'Ding, Guan-Yu'
'Xie, Ming-Shi'
'Li, Yi-Zhi'
'Yan, Hong'

_publ_section_title
;
 Reactivity of the 16e Cp*Co half-sandwich complex containing a
 chelating 1,2-dicarba-closo-dodecaborane-1,2-dithiolate ligand towards
 alkynes.
;
_journal_issue 10
_journal_name_full 'Dalton transactions (Cambridge, England : 2003)'
_journal_page_first 2306
_journal_page_last 2313
_journal_paper_doi 10.1039/c0dt00933d
_journal_volume 40
_journal_year 2011
_chemical_formula_moiety '2(C28 H37 B10 Co S2), C H2 Cl2'
_chemical_formula_sum 'C57 H76 B20 Cl2 Co2 S4'
_chemical_formula_weight 1294.38
_chemical_name_systematic
;
?
;
_space_group_IT_number 2
_symmetry_cell_setting triclinic
_symmetry_space_group_name_Hall '-P 1'
_symmetry_space_group_name_H-M 'P -1'
_atom_sites_solution_hydrogens geom
_atom_sites_solution_primary direct
_atom_sites_solution_secondary difmap
_audit_creation_method SHELXL-97
_cell_angle_alpha 115.20(2)
_cell_angle_beta 94.599(10)
_cell_angle_gamma 107.04(3)
_cell_formula_units_Z 2
_cell_length_a 10.968(2)
_cell_length_b 18.694(4)
_cell_length_c 18.866(3)
_cell_measurement_temperature 291(2)
_cell_volume 3251.1(15)
_computing_cell_refinement SMART
_computing_data_collection 'SMART (Bruker, 2000)'
_computing_data_reduction 'SAINT (Bruker, 2000)'
_computing_molecular_graphics SHELXTL
_computing_publication_material SHELXTL
_computing_structure_refinement SHELXTL
_computing_structure_solution 'SHELXL (Sheldrick, 2000)'
_diffrn_ambient_temperature 291(2)
_diffrn_measured_fraction_theta_full 0.998
_diffrn_measured_fraction_theta_max 0.998
_diffrn_measurement_device_type 'Bruker CCD area detector'
_diffrn_measurement_method 'phi and omega scans'
_diffrn_radiation_monochromator graphite
_diffrn_radiation_source 'fine-focus sealed tube'
_diffrn_radiation_type MoK\a
_diffrn_radiation_wavelength 0.71073
_diffrn_reflns_av_R_equivalents 0.0507
_diffrn_reflns_av_sigmaI/netI 0.0766
_diffrn_reflns_limit_h_max 13
_diffrn_reflns_limit_h_min -13
_diffrn_reflns_limit_k_max 23
_diffrn_reflns_limit_k_min -23
_diffrn_reflns_limit_l_max 23
_diffrn_reflns_limit_l_min -23
_diffrn_reflns_number 30609
_diffrn_reflns_theta_full 26.00
_diffrn_reflns_theta_max 26.00
_diffrn_reflns_theta_min 3.03
_exptl_absorpt_coefficient_mu 0.759
_exptl_absorpt_correction_T_max 0.8388
_exptl_absorpt_correction_T_min 0.8043
_exptl_absorpt_correction_type multi-scan
_exptl_absorpt_process_details 'SADABS (Bruker, 2000)'
_exptl_crystal_colour red
_exptl_crystal_density_diffrn 1.322
_exptl_crystal_density_method 'not measured'
_exptl_crystal_description block
_exptl_crystal_F_000 1340
_exptl_crystal_size_max 0.30
_exptl_crystal_size_mid 0.26
_exptl_crystal_size_min 0.24
_refine_diff_density_max 0.415
_refine_diff_density_min -0.431
_refine_diff_density_rms 0.073
_refine_ls_extinction_method none
_refine_ls_goodness_of_fit_ref 1.091
_refine_ls_hydrogen_treatment constr
_refine_ls_matrix_type full
_refine_ls_number_parameters 776
_refine_ls_number_reflns 12744
_refine_ls_number_restraints 0
_refine_ls_restrained_S_all 1.091
_refine_ls_R_factor_all 0.0914
_refine_ls_R_factor_gt 0.0613
_refine_ls_shift/su_max 0.000
_refine_ls_shift/su_mean 0.000
_refine_ls_structure_factor_coef Fsqd
_refine_ls_weighting_details 'calc w=1/[\s^2^(Fo^2^)+(0.0677P)^2^+0.5084P] where P=(Fo^2^+2Fc^2^)/3'
_refine_ls_weighting_scheme calc
_refine_ls_wR_factor_gt 0.1357
_refine_ls_wR_factor_ref 0.1465
_reflns_number_gt 8636
_reflns_number_total 12744
_reflns_threshold_expression >2sigma(I)
_cod_data_source_file C0DT00933D.TXT
_cod_data_source_block COMPLEX-8
_cod_original_cell_volume 3251.3(15)
_cod_original_sg_symbol_H-M P-1
_cod_database_code 7014550

loop_
_symmetry_equiv_pos_as_xyz
'x, y, z'
'-x, -y, -z'

loop_
_atom_site_label
_atom_site_type_symbol
_atom_site_fract_x
_atom_site_fract_y
_atom_site_fract_z
_atom_site_U_iso_or_equiv
_atom_site_adp_type
_atom_site_occupancy
_atom_site_symmetry_multiplicity
_atom_site_calc_flag
_atom_site_refinement_flags
_atom_site_disorder_assembly
_atom_site_disorder_group
B3 B 0.0720(4) 0.8648(3) 0.6152(3) 0.0369(10) Uani 1 1 d . . .
H3 H -0.0168 0.8100 0.5797 0.044 Uiso 1 1 d R . .
B4 B 0.2089(5) 0.8719(3) 0.6789(3) 0.0422(11) Uani 1 1 d . . .
H4 H 0.1991 0.8164 0.6905 0.051 Uiso 1 1 d R . .
B5 B 0.3545(5) 0.9324(3) 0.6653(3) 0.0410(10) Uani 1 1 d . . .
H5 H 0.4427 0.9090 0.6621 0.049 Uiso 1 1 d R . .
B6 B 0.3087(4) 0.9618(3) 0.5929(2) 0.0343(9) Uani 1 1 d . . .
H6 H 0.3518 0.9556 0.5387 0.041 Uiso 1 1 d R . .
B7 B 0.2175(4) 1.0281(3) 0.6323(3) 0.0374(10) Uani 1 1 d . . .
H7 H 0.2146 1.0749 0.6131 0.045 Uiso 1 1 d R . .
B8 B 0.0728(5) 0.9695(3) 0.6450(3) 0.0390(10) Uani 1 1 d . . .
H8 H -0.0177 0.9784 0.6321 0.047 Uiso 1 1 d R . .
B9 B 0.1152(5) 0.9373(3) 0.7181(3) 0.0450(11) Uani 1 1 d . . .
H9 H 0.0462 0.9344 0.7544 0.054 Uiso 1 1 d R . .
B10 B 0.2933(5) 0.9824(3) 0.7506(3) 0.0444(11) Uani 1 1 d . . .
H10 H 0.3415 0.9998 0.8109 0.053 Uiso 1 1 d R . .
B11 B 0.3545(5) 1.0366(3) 0.6969(3) 0.0419(11) Uani 1 1 d . . .
H11 H 0.4466 1.0868 0.7240 0.050 Uiso 1 1 d R . .
B12 B 0.2073(5) 1.0409(3) 0.7281(3) 0.0465(12) Uani 1 1 d . . .
H12 H 0.2095 1.0970 0.7778 0.056 Uiso 1 1 d R . .
B13 B 0.7288(4) 0.2812(3) 0.0759(3) 0.0376(10) Uani 1 1 d . . .
H13 H 0.7549 0.2688 0.1277 0.045 Uiso 1 1 d R . .
B14 B 0.6334(4) 0.2010(3) -0.0225(3) 0.0428(11) Uani 1 1 d . . .
H14 H 0.5952 0.1343 -0.0269 0.051 Uiso 1 1 d R . .
B15 B 0.7028(4) 0.2236(3) -0.0953(3) 0.0424(11) Uani 1 1 d . . .
H15 H 0.6957 0.1674 -0.1509 0.051 Uiso 1 1 d R . .
B16 B 0.8417(4) 0.3176(3) -0.0438(3) 0.0407(10) Uani 1 1 d . . .
H16 H 0.9390 0.3305 -0.0641 0.049 Uiso 1 1 d R . .
B17 B 0.7937(5) 0.4029(3) 0.0157(3) 0.0455(11) Uani 1 1 d . . .
H17 H 0.8482 0.4699 0.0390 0.055 Uiso 1 1 d R . .
B18 B 0.7206(4) 0.3792(3) 0.0877(3) 0.0440(11) Uani 1 1 d . . .
H18 H 0.7468 0.4267 0.1476 0.053 Uiso 1 1 d R . .
B19 B 0.5810(5) 0.2842(3) 0.0356(3) 0.0479(12) Uani 1 1 d . . .
H19 H 0.5020 0.2793 0.0680 0.058 Uiso 1 1 d R . .
B20 B 0.5643(5) 0.2503(3) -0.0687(3) 0.0489(12) Uani 1 1 d . . .
H20 H 0.4596 0.2091 -0.1084 0.059 Uiso 1 1 d R . .
B21 B 0.6942(5) 0.3210(3) -0.0828(3) 0.0473(12) Uani 1 1 d . . .
H21 H 0.6924 0.3401 -0.1317 0.057 Uiso 1 1 d R . .
B22 B 0.6205(5) 0.3604(3) -0.0025(3) 0.0477(12) Uani 1 1 d . . .
H22 H 0.5555 0.3988 -0.0038 0.057 Uiso 1 1 d R . .
C1 C 0.2181(3) 0.8683(2) 0.5885(2) 0.0340(8) Uani 1 1 d . . .
C2 C 0.1360(4) 0.9220(2) 0.5659(2) 0.0338(8) Uani 1 1 d . . .
C3 C -0.0449(3) 0.6967(2) 0.3760(2) 0.0311(8) Uani 1 1 d . . .
C4 C -0.0688(4) 0.6461(2) 0.4121(2) 0.0360(8) Uani 1 1 d . . .
H4A H -0.1558 0.6102 0.3984 0.043 Uiso 1 1 calc R . .
C5 C 0.0183(3) 0.6392(2) 0.4676(2) 0.0339(8) Uani 1 1 d . . .
H5A H -0.0165 0.5911 0.4740 0.041 Uiso 1 1 calc R . .
C6 C 0.1393(4) 0.6889(2) 0.5117(2) 0.0353(8) Uani 1 1 d . . .
C7 C -0.1626(3) 0.6822(2) 0.3180(2) 0.0315(8) Uani 1 1 d . . .
C8 C -0.2009(3) 0.7485(2) 0.3173(2) 0.0334(8) Uani 1 1 d . . .
H8A H -0.1524 0.8045 0.3551 0.040 Uiso 1 1 calc R . .
C9 C -0.3068(3) 0.7308(2) 0.2625(2) 0.0357(8) Uani 1 1 d . . .
H9A H -0.3287 0.7754 0.2629 0.043 Uiso 1 1 calc R . .
C10 C -0.3840(4) 0.6486(3) 0.2055(3) 0.0447(10) Uani 1 1 d . . .
H10A H -0.4578 0.6376 0.1690 0.054 Uiso 1 1 calc R . .
C11 C -0.3481(4) 0.5837(2) 0.2045(3) 0.0427(10) Uani 1 1 d . . .
H11A H -0.3961 0.5281 0.1655 0.051 Uiso 1 1 calc R . .
C12 C -0.2424(3) 0.5999(2) 0.2605(2) 0.0335(8) Uani 1 1 d . . .
H12A H -0.2231 0.5545 0.2601 0.040 Uiso 1 1 calc R . .
C13 C 0.2161(4) 0.6705(2) 0.5672(2) 0.0353(8) Uani 1 1 d . . .
C14 C 0.3513(4) 0.6894(3) 0.5753(3) 0.0464(10) Uani 1 1 d . . .
H14A H 0.3966 0.7158 0.5482 0.056 Uiso 1 1 calc R . .
C15 C 0.4164(4) 0.6678(3) 0.6250(2) 0.0449(10) Uani 1 1 d . . .
H15A H 0.5058 0.6786 0.6299 0.054 Uiso 1 1 calc R . .
C16 C 0.3512(4) 0.6312(3) 0.6666(3) 0.0481(11) Uani 1 1 d . . .
H16A H 0.3971 0.6188 0.7007 0.058 Uiso 1 1 calc R . .
C17 C 0.2192(4) 0.6125(3) 0.6586(3) 0.0462(10) Uani 1 1 d . . .
H17A H 0.1752 0.5861 0.6861 0.055 Uiso 1 1 calc R . .
C18 C 0.1511(4) 0.6330(2) 0.6097(2) 0.0390(9) Uani 1 1 d . . .
H18A H 0.0616 0.6215 0.6053 0.047 Uiso 1 1 calc R . .
C19 C 0.1233(4) 0.7132(2) 0.2700(2) 0.0377(9) Uani 1 1 d . . .
C20 C 0.1347(4) 0.7981(2) 0.2913(2) 0.0353(8) Uani 1 1 d . . .
C21 C 0.2573(4) 0.8554(2) 0.3489(2) 0.0353(8) Uani 1 1 d . . .
C22 C 0.3201(4) 0.8056(2) 0.3645(2) 0.0371(8) Uani 1 1 d . . .
C23 C 0.2363(4) 0.7188(2) 0.3170(2) 0.0369(8) Uani 1 1 d . . .
C24 C 0.0259(4) 0.6336(3) 0.2026(2) 0.0473(10) Uani 1 1 d . . .
H24A H 0.0592 0.6191 0.1549 0.071 Uiso 1 1 calc R . .
H24B H -0.0550 0.6418 0.1928 0.071 Uiso 1 1 calc R . .
H24C H 0.0106 0.5886 0.2167 0.071 Uiso 1 1 calc R . .
C25 C 0.0489(4) 0.8274(3) 0.2533(2) 0.0446(10) Uani 1 1 d . . .
H25A H 0.0793 0.8313 0.2083 0.067 Uiso 1 1 calc R . .
H25B H 0.0519 0.8820 0.2921 0.067 Uiso 1 1 calc R . .
H25C H -0.0398 0.7875 0.2349 0.067 Uiso 1 1 calc R . .
C26 C 0.3104(4) 0.9489(3) 0.3792(3) 0.0519(11) Uani 1 1 d . . .
H26A H 0.3637 0.9764 0.4331 0.078 Uiso 1 1 calc R . .
H26B H 0.2390 0.9688 0.3794 0.078 Uiso 1 1 calc R . .
H26C H 0.3626 0.9618 0.3448 0.078 Uiso 1 1 calc R . .
C27 C 0.4548(4) 0.8367(3) 0.4141(3) 0.0422(9) Uani 1 1 d . . .
H27A H 0.5174 0.8425 0.3823 0.063 Uiso 1 1 calc R . .
H27B H 0.4618 0.7969 0.4323 0.063 Uiso 1 1 calc R . .
H27C H 0.4722 0.8908 0.4599 0.063 Uiso 1 1 calc R . .
C28 C 0.2661(5) 0.6439(3) 0.3128(3) 0.0505(11) Uani 1 1 d . . .
H28A H 0.1860 0.5996 0.3043 0.076 Uiso 1 1 calc R . .
H28B H 0.3243 0.6605 0.3625 0.076 Uiso 1 1 calc R . .
H28C H 0.3070 0.6238 0.2690 0.076 Uiso 1 1 calc R . .
C29 C 0.7987(4) 0.2494(2) -0.0043(2) 0.0325(8) Uani 1 1 d . . .
C30 C 0.8512(4) 0.3520(2) 0.0592(2) 0.0351(8) Uani 1 1 d . . .
C31 C 1.0284(3) 0.2717(2) 0.1820(2) 0.0331(8) Uani 1 1 d . . .
C32 C 0.9343(4) 0.1981(2) 0.1662(2) 0.0432(9) Uani 1 1 d . . .
H32A H 0.9157 0.1934 0.2116 0.052 Uiso 1 1 calc R . .
C33 C 0.8571(4) 0.1248(2) 0.0898(2) 0.0429(9) Uani 1 1 d . . .
H33A H 0.8149 0.0761 0.0937 0.052 Uiso 1 1 calc R . .
C34 C 0.8365(4) 0.1155(2) 0.0164(2) 0.0392(9) Uani 1 1 d . . .
C35 C 1.0938(4) 0.3313(2) 0.2676(2) 0.0347(8) Uani 1 1 d . . .
C36 C 1.1163(4) 0.4183(2) 0.3040(2) 0.0421(9) Uani 1 1 d . . .
H36A H 1.0867 0.4406 0.2734 0.050 Uiso 1 1 calc R . .
C37 C 1.1811(4) 0.4720(3) 0.3841(2) 0.0460(10) Uani 1 1 d . . .
H37A H 1.1949 0.5295 0.4062 0.055 Uiso 1 1 calc R . .
C38 C 1.2245(4) 0.4420(3) 0.4304(3) 0.0489(10) Uani 1 1 d . . .
H38A H 1.2694 0.4790 0.4839 0.059 Uiso 1 1 calc R . .
C39 C 1.2029(4) 0.3573(3) 0.3994(3) 0.0492(10) Uani 1 1 d . . .
H39A H 1.2322 0.3365 0.4316 0.059 Uiso 1 1 calc R . .
C40 C 1.1360(4) 0.3023(2) 0.3184(2) 0.0385(9) Uani 1 1 d . . .
H40A H 1.1191 0.2445 0.2980 0.046 Uiso 1 1 calc R . .
C41 C 0.7462(4) 0.0384(2) -0.0562(2) 0.0415(9) Uani 1 1 d . . .
C42 C 0.6335(4) -0.0157(2) -0.0484(3) 0.0449(10) Uani 1 1 d . . .
H42A H 0.6192 -0.0046 0.0026 0.054 Uiso 1 1 calc R . .
C43 C 0.5446(4) -0.0850(3) -0.1158(3) 0.0469(11) Uani 1 1 d . . .
H43A H 0.4716 -0.1207 -0.1099 0.056 Uiso 1 1 calc R . .
C44 C 0.5625(5) -0.1013(3) -0.1901(3) 0.0505(12) Uani 1 1 d . . .
H44A H 0.4984 -0.1459 -0.2349 0.061 Uiso 1 1 calc R . .
C45 C 0.6719(5) -0.0541(3) -0.2009(3) 0.0534(12) Uani 1 1 d . . .
H45A H 0.6858 -0.0685 -0.2524 0.064 Uiso 1 1 calc R . .
C46 C 0.7655(4) 0.0178(3) -0.1325(2) 0.0461(10) Uani 1 1 d . . .
H46A H 0.8403 0.0510 -0.1395 0.055 Uiso 1 1 calc R . .
C47 C 1.2164(4) 0.2904(3) 0.0125(2) 0.0417(9) Uani 1 1 d . . .
C48 C 1.2678(4) 0.3722(3) 0.0797(2) 0.0414(9) Uani 1 1 d . . .
C49 C 1.2951(4) 0.3647(3) 0.1504(2) 0.0413(9) Uani 1 1 d . . .
C50 C 1.2649(4) 0.2774(3) 0.1274(2) 0.0395(9) Uani 1 1 d . . .
C51 C 1.2118(4) 0.2304(3) 0.0421(2) 0.0394(9) Uani 1 1 d . . .
C52 C 1.1860(4) 0.2715(3) -0.0736(2) 0.0506(11) Uani 1 1 d . . .
H52A H 1.1441 0.3082 -0.0784 0.076 Uiso 1 1 calc R . .
H52B H 1.1283 0.2135 -0.1061 0.076 Uiso 1 1 calc R . .
H52C H 1.2659 0.2806 -0.0916 0.076 Uiso 1 1 calc R . .
C53 C 1.2956(4) 0.4542(3) 0.0757(3) 0.0468(10) Uani 1 1 d . . .
H53A H 1.3827 0.4726 0.0682 0.070 Uiso 1 1 calc R . .
H53B H 1.2887 0.4967 0.1251 0.070 Uiso 1 1 calc R . .
H53C H 1.2332 0.4455 0.0314 0.070 Uiso 1 1 calc R . .
C54 C 1.3713(4) 0.4360(3) 0.2335(3) 0.0491(10) Uani 1 1 d . . .
H54A H 1.3600 0.4156 0.2723 0.074 Uiso 1 1 calc R . .
H54B H 1.3395 0.4817 0.2469 0.074 Uiso 1 1 calc R . .
H54C H 1.4627 0.4558 0.2339 0.074 Uiso 1 1 calc R . .
C55 C 1.2967(4) 0.2398(3) 0.1772(3) 0.0454(10) Uani 1 1 d . . .
H55A H 1.3813 0.2353 0.1738 0.068 Uiso 1 1 calc R . .
H55B H 1.2315 0.1843 0.1581 0.068 Uiso 1 1 calc R . .
H55C H 1.2982 0.2751 0.2322 0.068 Uiso 1 1 calc R . .
C56 C 1.1744(4) 0.1368(3) -0.0090(3) 0.0478(10) Uani 1 1 d . . .
H56A H 1.2482 0.1252 -0.0287 0.072 Uiso 1 1 calc R . .
H56B H 1.1027 0.1166 -0.0538 0.072 Uiso 1 1 calc R . .
H56C H 1.1483 0.1086 0.0225 0.072 Uiso 1 1 calc R . .
C57 C 0.7025(4) 0.7670(3) 0.4854(3) 0.0576(12) Uani 1 1 d . . .
H57A H 0.7902 0.7653 0.4876 0.069 Uiso 1 1 calc R . .
H57B H 0.6913 0.7961 0.4547 0.069 Uiso 1 1 calc R . .
Cl1 Cl 0.58858(11) 0.66388(7) 0.43568(7) 0.0527(3) Uani 1 1 d . . .
Cl2 Cl 0.68832(11) 0.82287(7) 0.58054(7) 0.0545(3) Uani 1 1 d . . .
Co1 Co 0.12702(5) 0.77894(3) 0.39241(3) 0.03373(13) Uani 1 1 d . . .
Co2 Co 1.09304(5) 0.29736(3) 0.09843(3) 0.03431(13) Uani 1 1 d . . .
S1 S 0.22283(9) 0.77798(6) 0.49906(5) 0.0339(2) Uani 1 1 d . . .
S2 S 0.05958(9) 0.88526(6) 0.46535(5) 0.0351(2) Uani 1 1 d . . .
S3 S 0.92095(9) 0.20183(6) -0.00036(6) 0.0350(2) Uani 1 1 d . . .
S4 S 1.01017(9) 0.40069(6) 0.12481(6) 0.0371(2) Uani 1 1 d . . .

loop_
_atom_site_aniso_label
_atom_site_aniso_U_11
_atom_site_aniso_U_22
_atom_site_aniso_U_33
_atom_site_aniso_U_23
_atom_site_aniso_U_13
_atom_site_aniso_U_12
B3 0.038(2) 0.034(2) 0.032(2) 0.0107(18) 0.0121(18) 0.0093(18)
B4 0.056(3) 0.028(2) 0.033(2) 0.0084(18) 0.008(2) 0.011(2)
B5 0.041(2) 0.032(2) 0.033(2) 0.0028(18) -0.0022(19) 0.0120(19)
B6 0.030(2) 0.032(2) 0.029(2) 0.0089(17) 0.0044(17) 0.0055(17)
B7 0.034(2) 0.030(2) 0.032(2) 0.0073(17) -0.0005(18) 0.0051(17)
B8 0.040(2) 0.039(2) 0.039(2) 0.016(2) 0.0143(19) 0.0178(19)
B9 0.044(3) 0.051(3) 0.032(2) 0.015(2) 0.009(2) 0.013(2)
B10 0.051(3) 0.033(2) 0.036(2) 0.0111(19) 0.001(2) 0.008(2)
B11 0.048(3) 0.031(2) 0.031(2) 0.0084(18) -0.0063(19) 0.0084(19)
B12 0.058(3) 0.029(2) 0.028(2) -0.0029(17) 0.002(2) 0.011(2)
B13 0.035(2) 0.034(2) 0.038(2) 0.0103(18) 0.0148(19) 0.0138(18)
B14 0.028(2) 0.037(2) 0.047(3) 0.007(2) 0.0079(19) 0.0114(18)
B15 0.037(2) 0.049(3) 0.033(2) 0.010(2) -0.0004(18) 0.021(2)
B16 0.031(2) 0.056(3) 0.043(3) 0.029(2) 0.0083(19) 0.018(2)
B17 0.043(3) 0.039(2) 0.049(3) 0.018(2) 0.003(2) 0.013(2)
B18 0.035(2) 0.035(2) 0.048(3) 0.005(2) 0.007(2) 0.0175(19)
B19 0.034(2) 0.046(3) 0.055(3) 0.015(2) 0.012(2) 0.015(2)
B20 0.031(2) 0.052(3) 0.050(3) 0.014(2) 0.001(2) 0.016(2)
B21 0.032(2) 0.059(3) 0.045(3) 0.020(2) -0.001(2) 0.018(2)
B22 0.040(3) 0.049(3) 0.048(3) 0.014(2) 0.003(2) 0.023(2)
C1 0.0297(18) 0.0321(18) 0.0280(18) 0.0079(15) 0.0007(14) 0.0059(15)
C2 0.0317(19) 0.0311(18) 0.0310(18) 0.0107(15) 0.0059(15) 0.0079(15)
C3 0.0258(17) 0.0288(17) 0.0325(19) 0.0078(15) 0.0074(14) 0.0117(14)
C4 0.0292(18) 0.0343(19) 0.036(2) 0.0136(16) 0.0014(15) 0.0062(15)
C5 0.0303(18) 0.0329(18) 0.0340(19) 0.0119(16) 0.0072(15) 0.0117(15)
C6 0.0290(18) 0.0350(19) 0.040(2) 0.0147(16) 0.0062(15) 0.0138(15)
C7 0.0322(18) 0.0241(16) 0.0293(18) 0.0100(14) 0.0024(14) 0.0036(14)
C8 0.0228(17) 0.0296(18) 0.039(2) 0.0136(16) 0.0013(15) 0.0030(14)
C9 0.0244(18) 0.0350(19) 0.044(2) 0.0148(17) 0.0084(16) 0.0109(15)
C10 0.033(2) 0.045(2) 0.046(2) 0.0174(19) -0.0076(17) 0.0114(17)
C11 0.0258(18) 0.0298(19) 0.049(2) 0.0070(17) -0.0064(16) 0.0004(15)
C12 0.0267(17) 0.0283(17) 0.039(2) 0.0120(15) 0.0071(15) 0.0075(14)
C13 0.0290(18) 0.0273(17) 0.044(2) 0.0137(16) 0.0014(16) 0.0101(14)
C14 0.033(2) 0.054(3) 0.042(2) 0.015(2) 0.0015(17) 0.0164(19)
C15 0.029(2) 0.044(2) 0.042(2) 0.0070(18) -0.0041(17) 0.0108(17)
C16 0.035(2) 0.044(2) 0.046(2) 0.0107(19) -0.0092(18) 0.0104(18)
C17 0.041(2) 0.051(2) 0.047(2) 0.021(2) 0.0050(18) 0.0218(19)
C18 0.039(2) 0.040(2) 0.034(2) 0.0131(17) 0.0032(16) 0.0173(17)
C19 0.0343(19) 0.036(2) 0.0301(19) 0.0104(16) 0.0093(16) 0.0043(16)
C20 0.0336(19) 0.0358(19) 0.0302(18) 0.0136(16) 0.0036(15) 0.0083(16)
C21 0.036(2) 0.0323(19) 0.0287(18) 0.0110(15) 0.0041(15) 0.0064(15)
C22 0.0334(19) 0.037(2) 0.034(2) 0.0138(16) 0.0078(16) 0.0093(16)
C23 0.037(2) 0.041(2) 0.037(2) 0.0236(17) 0.0152(16) 0.0112(16)
C24 0.047(2) 0.036(2) 0.035(2) 0.0043(17) 0.0048(18) 0.0028(18)
C25 0.038(2) 0.052(2) 0.039(2) 0.0227(19) -0.0008(17) 0.0116(18)
C26 0.040(2) 0.031(2) 0.071(3) 0.019(2) 0.010(2) 0.0023(17)
C27 0.0307(19) 0.043(2) 0.052(2) 0.0223(19) 0.0126(18) 0.0104(17)
C28 0.058(3) 0.038(2) 0.055(3) 0.017(2) 0.019(2) 0.024(2)
C29 0.0339(19) 0.0345(19) 0.0249(17) 0.0104(15) 0.0086(14) 0.0118(15)
C30 0.0329(19) 0.0303(18) 0.036(2) 0.0102(16) 0.0062(16) 0.0122(15)
C31 0.0304(18) 0.0339(19) 0.036(2) 0.0128(16) 0.0063(15) 0.0192(15)
C32 0.046(2) 0.035(2) 0.036(2) 0.0125(17) 0.0029(18) 0.0068(18)
C33 0.051(2) 0.0294(19) 0.040(2) 0.0120(17) 0.0031(18) 0.0124(18)
C34 0.036(2) 0.035(2) 0.038(2) 0.0134(17) 0.0029(17) 0.0088(16)
C35 0.0353(19) 0.0320(19) 0.0350(19) 0.0146(16) 0.0114(16) 0.0108(15)
C36 0.052(2) 0.033(2) 0.039(2) 0.0170(17) 0.0148(19) 0.0125(18)
C37 0.057(3) 0.038(2) 0.039(2) 0.0189(18) 0.0198(19) 0.0072(19)
C38 0.050(2) 0.041(2) 0.037(2) 0.0108(18) 0.0052(19) 0.0047(19)
C39 0.048(2) 0.048(2) 0.041(2) 0.0148(19) 0.0011(19) 0.016(2)
C40 0.044(2) 0.037(2) 0.0293(19) 0.0150(16) 0.0136(16) 0.0064(17)
C41 0.046(2) 0.0290(19) 0.043(2) 0.0128(17) -0.0044(18) 0.0150(17)
C42 0.043(2) 0.0261(18) 0.045(2) 0.0067(17) -0.0080(18) 0.0066(16)
C43 0.045(2) 0.033(2) 0.046(2) 0.0101(18) -0.0190(19) 0.0124(17)
C44 0.057(3) 0.035(2) 0.049(3) 0.0167(19) -0.022(2) 0.018(2)
C45 0.050(3) 0.045(2) 0.045(2) 0.013(2) -0.022(2) 0.010(2)
C46 0.050(2) 0.036(2) 0.036(2) 0.0045(17) -0.0039(18) 0.0179(19)
C47 0.040(2) 0.045(2) 0.037(2) 0.0158(18) 0.0059(17) 0.0176(18)
C48 0.033(2) 0.047(2) 0.039(2) 0.0164(18) 0.0093(17) 0.0124(17)
C49 0.0290(19) 0.045(2) 0.039(2) 0.0128(18) 0.0010(16) 0.0116(17)
C50 0.0252(18) 0.049(2) 0.044(2) 0.0208(19) 0.0076(16) 0.0156(16)
C51 0.0293(19) 0.042(2) 0.041(2) 0.0145(18) 0.0129(16) 0.0121(16)
C52 0.050(3) 0.052(3) 0.039(2) 0.015(2) 0.0067(19) 0.013(2)
C53 0.039(2) 0.038(2) 0.055(3) 0.0194(19) 0.0160(19) 0.0070(18)
C54 0.039(2) 0.049(2) 0.041(2) 0.0145(19) -0.0009(18) 0.0045(19)
C55 0.039(2) 0.049(2) 0.054(3) 0.026(2) 0.0089(19) 0.0229(19)
C56 0.047(2) 0.040(2) 0.053(3) 0.017(2) 0.016(2) 0.0192(19)
C57 0.042(2) 0.060(3) 0.056(3) 0.014(2) 0.016(2) 0.019(2)
Cl1 0.0487(6) 0.0562(6) 0.0460(6) 0.0161(5) 0.0132(5) 0.0211(5)
Cl2 0.0471(6) 0.0560(6) 0.0500(6) 0.0173(5) 0.0195(5) 0.0146(5)
Co1 0.0307(3) 0.0304(3) 0.0312(3) 0.0098(2) 0.0030(2) 0.0075(2)
Co2 0.0327(3) 0.0318(3) 0.0363(3) 0.0143(2) 0.0036(2) 0.0127(2)
S1 0.0312(4) 0.0304(4) 0.0310(5) 0.0097(4) 0.0034(4) 0.0075(4)
S2 0.0319(5) 0.0310(4) 0.0320(5) 0.0087(4) 0.0017(4) 0.0084(4)
S3 0.0339(5) 0.0317(5) 0.0371(5) 0.0142(4) 0.0038(4) 0.0132(4)
S4 0.0341(5) 0.0326(5) 0.0401(5) 0.0142(4) 0.0019(4) 0.0126(4)

loop_
_atom_type_symbol
_atom_type_description
_atom_type_scat_dispersion_real
_atom_type_scat_dispersion_imag
_atom_type_scat_source
C C 0.0033 0.0016 'International Tables Vol C Tables 4.2.6.8 and 6.1.1.4'
H H 0.0000 0.0000 'International Tables Vol C Tables 4.2.6.8 and 6.1.1.4'
B B 0.0013 0.0007 'International Tables Vol C Tables 4.2.6.8 and 6.1.1.4'
S S 0.1246 0.1234 'International Tables Vol C Tables 4.2.6.8 and 6.1.1.4'
Co Co 0.3494 0.9721 'International Tables Vol C Tables 4.2.6.8 and 6.1.1.4'
Cl Cl 0.1484 0.1585 'International Tables Vol C Tables 4.2.6.8 and 6.1.1.4'

loop_
_geom_angle_atom_site_label_1
_geom_angle_atom_site_label_2
_geom_angle_atom_site_label_3
_geom_angle
_geom_angle_site_symmetry_1
_geom_angle_site_symmetry_3
_geom_angle_publ_flag
C1 B3 C2 58.5(2) . . ?
C1 B3 B9 104.9(3) . . ?
C2 B3 B9 106.6(3) . . ?
C1 B3 B4 57.9(2) . . ?
C2 B3 B4 106.3(3) . . ?
B9 B3 B4 60.7(3) . . ?
C1 B3 B8 103.7(3) . . ?
C2 B3 B8 57.7(2) . . ?
B9 B3 B8 61.2(3) . . ?
B4 B3 B8 108.5(3) . . ?
C1 B3 H3 120.7 . . ?
C2 B3 H3 114.4 . . ?
B9 B3 H3 129.7 . . ?
B4 B3 H3 127.7 . . ?
B8 B3 H3 120.5 . . ?
C1 B4 B5 58.7(2) . . ?
C1 B4 B3 58.9(2) . . ?
B5 B4 B3 108.3(3) . . ?
C1 B4 B9 104.2(3) . . ?
B5 B4 B9 108.8(3) . . ?
B3 B4 B9 58.8(3) . . ?
C1 B4 B10 104.1(3) . . ?
B5 B4 B10 59.7(3) . . ?
B3 B4 B10 107.4(3) . . ?
B9 B4 B10 60.9(3) . . ?
C1 B4 H4 123.4 . . ?
B5 B4 H4 124.4 . . ?
B3 B4 H4 117.5 . . ?
B9 B4 H4 121.0 . . ?
B10 B4 H4 126.3 . . ?
C1 B5 B6 58.7(2) . . ?
C1 B5 B4 58.2(2) . . ?
B6 B5 B4 107.9(3) . . ?
C1 B5 B11 104.7(3) . . ?
B6 B5 B11 60.2(2) . . ?
B4 B5 B11 108.2(3) . . ?
C1 B5 B10 104.5(3) . . ?
B6 B5 B10 107.5(3) . . ?
B4 B5 B10 60.9(3) . . ?
B11 B5 B10 59.2(3) . . ?
C1 B5 H5 116.4 . . ?
B6 B5 H5 119.1 . . ?
B4 B5 H5 117.5 . . ?
B11 B5 H5 129.6 . . ?
B10 B5 H5 128.9 . . ?
C1 B6 C2 58.2(2) . . ?
C1 B6 B5 58.8(2) . . ?
C2 B6 B5 106.7(3) . . ?
C1 B6 B11 104.8(3) . . ?
C2 B6 B11 106.0(3) . . ?
B5 B6 B11 60.3(2) . . ?
C1 B6 B7 104.1(3) . . ?
C2 B6 B7 58.3(2) . . ?
B5 B6 B7 108.2(3) . . ?
B11 B6 B7 60.2(2) . . ?
C1 B6 H6 115.1 . . ?
C2 B6 H6 111.6 . . ?
B5 B6 H6 126.3 . . ?
B11 B6 H6 135.3 . . ?
B7 B6 H6 123.5 . . ?
C2 B7 B12 106.9(3) . . ?
C2 B7 B8 58.8(2) . . ?
B12 B7 B8 60.8(3) . . ?
C2 B7 B6 60.4(2) . . ?
B12 B7 B6 108.6(3) . . ?
B8 B7 B6 108.8(3) . . ?
C2 B7 B11 107.4(3) . . ?
B12 B7 B11 60.6(3) . . ?
B8 B7 B11 109.4(3) . . ?
B6 B7 B11 59.9(2) . . ?
C2 B7 H7 119.1 . . ?
B12 B7 H7 123.7 . . ?
B8 B7 H7 118.5 . . ?
B6 B7 H7 121.3 . . ?
B11 B7 H7 125.2 . . ?
C2 B8 B7 60.0(2) . . ?
C2 B8 B12 106.6(3) . . ?
B7 B8 B12 59.4(3) . . ?
C2 B8 B3 59.6(2) . . ?
B7 B8 B3 108.3(3) . . ?
B12 B8 B3 107.8(3) . . ?
C2 B8 B9 106.0(3) . . ?
B7 B8 B9 108.5(3) . . ?
B12 B8 B9 61.5(3) . . ?
B3 B8 B9 58.4(3) . . ?
C2 B8 H8 117.7 . . ?
B7 B8 H8 120.3 . . ?
B12 B8 H8 126.3 . . ?
B3 B8 H8 119.7 . . ?
B9 B8 H8 125.8 . . ?
B3 B9 B4 60.5(3) . . ?
B3 B9 B8 60.4(3) . . ?
B4 B9 B8 107.8(3) . . ?
B3 B9 B10 108.1(3) . . ?
B4 B9 B10 60.0(3) . . ?
B8 B9 B10 106.0(3) . . ?
B3 B9 B12 106.9(3) . . ?
B4 B9 B12 106.7(3) . . ?
B8 B9 B12 58.2(3) . . ?
B10 B9 B12 58.9(3) . . ?
B3 B9 H9 120.5 . . ?
B4 B9 H9 130.5 . . ?
B8 B9 H9 113.5 . . ?
B10 B9 H9 127.8 . . ?
B12 B9 H9 117.6 . . ?
B11 B10 B5 60.3(3) . . ?
B11 B10 B12 60.0(3) . . ?
B5 B10 B12 107.6(3) . . ?
B11 B10 B4 107.9(3) . . ?
B5 B10 B4 59.4(3) . . ?
B12 B10 B4 107.4(3) . . ?
B11 B10 B9 108.7(4) . . ?
B5 B10 B9 107.0(3) . . ?
B12 B10 B9 60.6(3) . . ?
B4 B10 B9 59.1(3) . . ?
B11 B10 H10 123.9 . . ?
B5 B10 H10 121.9 . . ?
B12 B10 H10 123.6 . . ?
B4 B10 H10 119.6 . . ?
B9 B10 H10 120.3 . . ?
B10 B11 B12 60.9(3) . . ?
B10 B11 B6 108.0(3) . . ?
B12 B11 B6 107.0(3) . . ?
B10 B11 B5 60.5(3) . . ?
B12 B11 B5 108.4(3) . . ?
B6 B11 B5 59.5(3) . . ?
B10 B11 B7 107.6(4) . . ?
B12 B11 B7 58.5(3) . . ?
B6 B11 B7 59.9(2) . . ?
B5 B11 B7 107.4(3) . . ?
B10 B11 H11 117.7 . . ?
B12 B11 H11 124.7 . . ?
B6 B11 H11 122.4 . . ?
B5 B11 H11 116.7 . . ?
B7 B11 H11 127.7 . . ?
B7 B12 B8 59.8(3) . . ?
B7 B12 B11 61.0(3) . . ?
B8 B12 B11 108.9(3) . . ?
B7 B12 B10 108.1(3) . . ?
B8 B12 B10 108.9(3) . . ?
B11 B12 B10 59.1(3) . . ?
B7 B12 B9 107.9(3) . . ?
B8 B12 B9 60.3(3) . . ?
B11 B12 B9 107.8(3) . . ?
B10 B12 B9 60.4(3) . . ?
B7 B12 H12 125.9 . . ?
B8 B12 H12 125.9 . . ?
B11 B12 H12 119.2 . . ?
B10 B12 H12 116.0 . . ?
B9 B12 H12 120.3 . . ?
C29 B13 C30 57.2(2) . . ?
C29 B13 B19 104.0(3) . . ?
C30 B13 B19 104.7(3) . . ?
C29 B13 B18 103.5(3) . . ?
C30 B13 B18 58.0(2) . . ?
B19 B13 B18 60.1(3) . . ?
C29 B13 B14 58.3(2) . . ?
C30 B13 B14 104.7(3) . . ?
B19 B13 B14 59.8(3) . . ?
B18 B13 B14 107.4(3) . . ?
C29 B13 H13 119.4 . . ?
C30 B13 H13 118.2 . . ?
B19 B13 H13 130.3 . . ?
B18 B13 H13 124.2 . . ?
B14 B13 H13 124.6 . . ?
C29 B14 B15 59.9(2) . . ?
C29 B14 B19 104.0(3) . . ?
B15 B14 B19 108.3(4) . . ?
C29 B14 B20 104.9(3) . . ?
B15 B14 B20 60.2(3) . . ?
B19 B14 B20 59.7(3) . . ?
C29 B14 B13 58.6(2) . . ?
B15 B14 B13 109.3(3) . . ?
B19 B14 B13 59.5(3) . . ?
B20 B14 B13 107.7(3) . . ?
C29 B14 H14 117.4 . . ?
B15 B14 H14 124.5 . . ?
B19 B14 H14 123.8 . . ?
B20 B14 H14 132.3 . . ?
B13 B14 H14 112.5 . . ?
C29 B15 B16 58.6(2) . . ?
C29 B15 B14 58.3(2) . . ?
B16 B15 B14 107.8(3) . . ?
C29 B15 B21 104.2(3) . . ?
B16 B15 B21 59.6(3) . . ?
B14 B15 B21 108.2(3) . . ?
C29 B15 B20 103.8(3) . . ?
B16 B15 B20 107.0(3) . . ?
B14 B15 B20 60.3(3) . . ?
B21 B15 B20 59.6(3) . . ?
C29 B15 H15 120.7 . . ?
B16 B15 H15 125.4 . . ?
B14 B15 H15 114.7 . . ?
B21 B15 H15 129.2 . . ?
B20 B15 H15 123.0 . . ?
C29 B16 C30 57.1(2) . . ?
C29 B16 B21 105.8(3) . . ?
C30 B16 B21 106.1(3) . . ?
C29 B16 B15 59.9(3) . . ?
C30 B16 B15 106.4(3) . . ?
B21 B16 B15 60.4(3) . . ?
C29 B16 B17 104.3(3) . . ?
C30 B16 B17 57.9(3) . . ?
B21 B16 B17 61.6(3) . . ?
B15 B16 B17 109.8(3) . . ?
C29 B16 H16 121.3 . . ?
C30 B16 H16 117.8 . . ?
B21 B16 H16 127.5 . . ?
B15 B16 H16 125.1 . . ?
B17 B16 H16 120.4 . . ?
C30 B17 B22 105.9(4) . . ?
C30 B17 B16 60.4(3) . . ?
B22 B17 B16 106.3(3) . . ?
C30 B17 B18 58.7(3) . . ?
B22 B17 B18 60.4(3) . . ?
B16 B17 B18 107.9(3) . . ?
C30 B17 B21 105.6(3) . . ?
B22 B17 B21 58.8(3) . . ?
B16 B17 B21 58.7(3) . . ?
B18 B17 B21 107.0(3) . . ?
C30 B17 H17 117.2 . . ?
B22 B17 H17 122.5 . . ?
B16 B17 H17 127.1 . . ?
B18 B17 H17 112.8 . . ?
B21 B17 H17 132.2 . . ?
C30 B18 B19 105.6(3) . . ?
C30 B18 B17 58.5(3) . . ?
B19 B18 B17 108.6(4) . . ?
C30 B18 B13 59.9(2) . . ?
B19 B18 B13 59.4(3) . . ?
B17 B18 B13 108.6(3) . . ?
C30 B18 B22 105.0(3) . . ?
B19 B18 B22 61.3(3) . . ?
B17 B18 B22 59.6(3) . . ?
B13 B18 B22 108.7(3) . . ?
C30 B18 H18 111.3 . . ?
B19 B18 H18 130.0 . . ?
B17 B18 H18 119.0 . . ?
B13 B18 H18 114.1 . . ?
B22 B18 H18 133.6 . . ?
B13 B19 B20 109.4(3) . . ?
B13 B19 B14 60.8(3) . . ?
B20 B19 B14 60.5(3) . . ?
B13 B19 B18 60.5(3) . . ?
B20 B19 B18 107.7(4) . . ?
B14 B19 B18 108.4(3) . . ?
B13 B19 B22 108.3(3) . . ?
B20 B19 B22 59.0(3) . . ?
B14 B19 B22 107.4(4) . . ?
B18 B19 B22 59.7(3) . . ?
B13 B19 H19 117.2 . . ?
B20 B19 H19 127.7 . . ?
B14 B19 H19 126.0 . . ?
B18 B19 H19 115.0 . . ?
B22 B19 H19 121.4 . . ?
B21 B20 B22 59.7(3) . . ?
B21 B20 B19 109.1(4) . . ?
B22 B20 B19 61.8(3) . . ?
B21 B20 B15 59.9(3) . . ?
B22 B20 B15 107.9(3) . . ?
B19 B20 B15 107.8(3) . . ?
B21 B20 B14 107.7(3) . . ?
B22 B20 B14 109.0(3) . . ?
B19 B20 B14 59.8(3) . . ?
B15 B20 B14 59.5(3) . . ?
B21 B20 H20 129.6 . . ?
B22 B20 H20 125.5 . . ?
B19 B20 H20 115.6 . . ?
B15 B20 H20 122.1 . . ?
B14 B20 H20 114.0 . . ?
B16 B21 B22 107.8(4) . . ?
B16 B21 B20 108.0(4) . . ?
B22 B21 B20 60.2(3) . . ?
B16 B21 B15 60.0(3) . . ?
B22 B21 B15 108.8(4) . . ?
B20 B21 B15 60.5(3) . . ?
B16 B21 B17 59.7(3) . . ?
B22 B21 B17 59.6(3) . . ?
B20 B21 B17 107.5(4) . . ?
B15 B21 B17 107.9(3) . . ?
B16 B21 H21 117.9 . . ?
B22 B21 H21 121.5 . . ?
B20 B21 H21 127.8 . . ?
B15 B21 H21 124.6 . . ?
B17 B21 H21 116.2 . . ?
B21 B22 B20 60.1(3) . . ?
B21 B22 B17 61.6(3) . . ?
B20 B22 B17 109.0(3) . . ?
B21 B22 B18 108.9(3) . . ?
B20 B22 B18 107.2(3) . . ?
B17 B22 B18 60.0(3) . . ?
B21 B22 B19 107.2(4) . . ?
B20 B22 B19 59.1(3) . . ?
B17 B22 B19 107.2(3) . . ?
B18 B22 B19 59.0(3) . . ?
B21 B22 H22 120.2 . . ?
B20 B22 H22 120.0 . . ?
B17 B22 H22 122.5 . . ?
B18 B22 H22 123.6 . . ?
B19 B22 H22 122.6 . . ?
C2 C1 B4 113.1(3) . . ?
C2 C1 B6 62.7(2) . . ?
B4 C1 B6 115.0(3) . . ?
C2 C1 B5 113.3(3) . . ?
B4 C1 B5 63.1(3) . . ?
B6 C1 B5 62.4(3) . . ?
C2 C1 B3 61.6(2) . . ?
B4 C1 B3 63.2(3) . . ?
B6 C1 B3 115.0(3) . . ?
B5 C1 B3 115.4(3) . . ?
C2 C1 S1 112.7(2) . . ?
B4 C1 S1 125.5(3) . . ?
B6 C1 S1 111.2(2) . . ?
B5 C1 S1 120.3(3) . . ?
B3 C1 S1 119.0(2) . . ?
C1 C2 B8 108.8(3) . . ?
C1 C2 B7 107.2(3) . . ?
B8 C2 B7 61.3(2) . . ?
C1 C2 B3 60.0(2) . . ?
B8 C2 B3 62.7(2) . . ?
B7 C2 B3 111.7(3) . . ?
C1 C2 S2 119.6(2) . . ?
B8 C2 S2 123.3(3) . . ?
B7 C2 S2 122.8(3) . . ?
B3 C2 S2 119.1(2) . . ?
C1 C2 B6 59.1(2) . . ?
B8 C2 B6 111.5(3) . . ?
B7 C2 B6 61.3(2) . . ?
B3 C2 B6 110.7(3) . . ?
S2 C2 B6 117.6(3) . . ?
C4 C3 C7 114.3(3) . . ?
C4 C3 Co1 124.7(3) . . ?
C7 C3 Co1 121.0(3) . . ?
C3 C4 C5 130.5(3) . . ?
C3 C4 H4A 114.7 . . ?
C5 C4 H4A 114.7 . . ?
C6 C5 C4 131.7(4) . . ?
C6 C5 H5A 114.1 . . ?
C4 C5 H5A 114.1 . . ?
C5 C6 C13 124.0(4) . . ?
C5 C6 S1 118.9(3) . . ?
C13 C6 S1 116.9(3) . . ?
C12 C7 C8 115.9(3) . . ?
C12 C7 C3 120.1(3) . . ?
C8 C7 C3 123.9(3) . . ?
C9 C8 C7 120.7(3) . . ?
C9 C8 H8A 119.6 . . ?
C7 C8 H8A 119.6 . . ?
C8 C9 C10 122.3(4) . . ?
C8 C9 H9A 118.8 . . ?
C10 C9 H9A 118.8 . . ?
C11 C10 C9 118.0(4) . . ?
C11 C10 H10A 121.0 . . ?
C9 C10 H10A 121.0 . . ?
C12 C11 C10 120.8(4) . . ?
C12 C11 H11A 119.6 . . ?
C10 C11 H11A 119.6 . . ?
C11 C12 C7 122.3(4) . . ?
C11 C12 H12A 118.9 . . ?
C7 C12 H12A 118.9 . . ?
C18 C13 C14 119.8(4) . . ?
C18 C13 C6 119.2(3) . . ?
C14 C13 C6 121.0(4) . . ?
C15 C14 C13 118.5(4) . . ?
C15 C14 H14A 120.8 . . ?
C13 C14 H14A 120.8 . . ?
C16 C15 C14 121.0(4) . . ?
C16 C15 H15A 119.5 . . ?
C14 C15 H15A 119.5 . . ?
C15 C16 C17 120.7(4) . . ?
C15 C16 H16A 119.7 . . ?
C17 C16 H16A 119.7 . . ?
C16 C17 C18 119.9(4) . . ?
C16 C17 H17A 120.1 . . ?
C18 C17 H17A 120.1 . . ?
C17 C18 C13 120.1(4) . . ?
C17 C18 H18A 119.9 . . ?
C13 C18 H18A 119.9 . . ?
C23 C19 C20 106.4(3) . . ?
C23 C19 C24 125.2(4) . . ?
C20 C19 C24 127.7(4) . . ?
C23 C19 Co1 70.7(2) . . ?
C20 C19 Co1 69.9(2) . . ?
C24 C19 Co1 131.8(3) . . ?
C19 C20 C21 109.1(3) . . ?
C19 C20 C25 128.0(3) . . ?
C21 C20 C25 122.3(4) . . ?
C19 C20 Co1 70.3(2) . . ?
C21 C20 Co1 73.7(2) . . ?
C25 C20 Co1 129.5(3) . . ?
C22 C21 C20 107.3(3) . . ?
C22 C21 C26 127.7(4) . . ?
C20 C21 C26 124.8(4) . . ?
C22 C21 Co1 71.5(2) . . ?
C20 C21 Co1 67.0(2) . . ?
C26 C21 Co1 130.8(3) . . ?
C21 C22 C23 107.6(3) . . ?
C21 C22 C27 126.4(3) . . ?
C23 C22 C27 125.7(4) . . ?
C21 C22 Co1 70.7(2) . . ?
C23 C22 Co1 67.3(2) . . ?
C27 C22 Co1 132.1(3) . . ?
C19 C23 C22 109.6(3) . . ?
C19 C23 C28 124.6(4) . . ?
C22 C23 C28 125.7(4) . . ?
C19 C23 Co1 69.9(2) . . ?
C22 C23 Co1 73.9(2) . . ?
C28 C23 Co1 125.6(3) . . ?
C19 C24 H24A 109.5 . . ?
C19 C24 H24B 109.5 . . ?
H24A C24 H24B 109.5 . . ?
C19 C24 H24C 109.5 . . ?
H24A C24 H24C 109.5 . . ?
H24B C24 H24C 109.5 . . ?
C20 C25 H25A 109.5 . . ?
C20 C25 H25B 109.5 . . ?
H25A C25 H25B 109.5 . . ?
C20 C25 H25C 109.5 . . ?
H25A C25 H25C 109.5 . . ?
H25B C25 H25C 109.5 . . ?
C21 C26 H26A 109.5 . . ?
C21 C26 H26B 109.5 . . ?
H26A C26 H26B 109.5 . . ?
C21 C26 H26C 109.5 . . ?
H26A C26 H26C 109.5 . . ?
H26B C26 H26C 109.5 . . ?
C22 C27 H27A 109.5 . . ?
C22 C27 H27B 109.5 . . ?
H27A C27 H27B 109.5 . . ?
C22 C27 H27C 109.5 . . ?
H27A C27 H27C 109.5 . . ?
H27B C27 H27C 109.5 . . ?
C23 C28 H28A 109.5 . . ?
C23 C28 H28B 109.5 . . ?
H28A C28 H28B 109.5 . . ?
C23 C28 H28C 109.5 . . ?
H28A C28 H28C 109.5 . . ?
H28B C28 H28C 109.5 . . ?
C30 C29 B14 112.7(3) . . ?
C30 C29 B13 62.5(2) . . ?
B14 C29 B13 63.1(2) . . ?
C30 C29 B16 62.7(2) . . ?
B14 C29 B16 113.2(3) . . ?
B13 C29 B16 115.6(3) . . ?
C30 C29 B15 112.3(3) . . ?
B14 C29 B15 61.9(3) . . ?
B13 C29 B15 114.7(3) . . ?
B16 C29 B15 61.5(3) . . ?
C30 C29 S3 113.2(2) . . ?
B14 C29 S3 125.9(3) . . ?
B13 C29 S3 118.4(3) . . ?
B16 C29 S3 112.2(2) . . ?
B15 C29 S3 121.2(2) . . ?
C29 C30 B17 109.9(3) . . ?
C29 C30 B18 109.2(3) . . ?
B17 C30 B18 62.8(3) . . ?
C29 C30 B13 60.3(2) . . ?
B17 C30 B13 113.9(3) . . ?
B18 C30 B13 62.1(3) . . ?
C29 C30 B16 60.2(2) . . ?
B17 C30 B16 61.7(3) . . ?
B18 C30 B16 112.2(3) . . ?
B13 C30 B16 111.8(3) . . ?
C29 C30 S4 118.4(2) . . ?
B17 C30 S4 121.2(3) . . ?
B18 C30 S4 123.0(3) . . ?
B13 C30 S4 118.0(3) . . ?
B16 C30 S4 117.6(3) . . ?
C32 C31 C35 116.6(3) . . ?
C32 C31 Co2 123.7(3) . . ?
C35 C31 Co2 119.4(3) . . ?
C31 C32 C33 130.6(4) . . ?
C31 C32 H32A 114.7 . . ?
C33 C32 H32A 114.7 . . ?
C34 C33 C32 131.3(4) . . ?
C34 C33 H33A 114.4 . . ?
C32 C33 H33A 114.4 . . ?
C33 C34 C41 125.9(4) . . ?
C33 C34 S3 118.8(3) . . ?
C41 C34 S3 115.3(3) . . ?
C40 C35 C36 115.5(4) . . ?
C40 C35 C31 120.5(3) . . ?
C36 C35 C31 124.0(4) . . ?
C37 C36 C35 121.9(4) . . ?
C37 C36 H36A 119.1 . . ?
C35 C36 H36A 119.1 . . ?
C38 C37 C36 120.7(4) . . ?
C38 C37 H37A 119.6 . . ?
C36 C37 H37A 119.6 . . ?
C37 C38 C39 120.5(4) . . ?
C37 C38 H38A 119.8 . . ?
C39 C38 H38A 119.8 . . ?
C38 C39 C40 119.1(4) . . ?
C38 C39 H39A 120.4 . . ?
C40 C39 H39A 120.4 . . ?
C35 C40 C39 122.2(4) . . ?
C35 C40 H40A 118.9 . . ?
C39 C40 H40A 118.9 . . ?
C46 C41 C42 117.7(4) . . ?
C46 C41 C34 122.5(4) . . ?
C42 C41 C34 119.7(4) . . ?
C43 C42 C41 120.4(4) . . ?
C43 C42 H42A 119.8 . . ?
C41 C42 H42A 119.8 . . ?
C44 C43 C42 120.7(5) . . ?
C44 C43 H43A 119.7 . . ?
C42 C43 H43A 119.7 . . ?
C43 C44 C45 121.3(4) . . ?
C43 C44 H44A 119.3 . . ?
C45 C44 H44A 119.3 . . ?
C44 C45 C46 119.2(5) . . ?
C44 C45 H45A 120.4 . . ?
C46 C45 H45A 120.4 . . ?
C41 C46 C45 120.5(5) . . ?
C41 C46 H46A 119.7 . . ?
C45 C46 H46A 119.7 . . ?
C48 C47 C51 107.3(4) . . ?
C48 C47 C52 125.5(4) . . ?
C51 C47 C52 126.9(4) . . ?
C48 C47 Co2 70.7(2) . . ?
C51 C47 Co2 67.6(2) . . ?
C52 C47 Co2 131.4(3) . . ?
C47 C48 C49 109.1(4) . . ?
C47 C48 C53 125.1(4) . . ?
C49 C48 C53 125.7(4) . . ?
C47 C48 Co2 71.4(2) . . ?
C49 C48 Co2 68.1(2) . . ?
C53 C48 Co2 129.1(3) . . ?
C48 C49 C50 108.1(4) . . ?
C48 C49 C54 126.8(4) . . ?
C50 C49 C54 123.8(4) . . ?
C48 C49 Co2 73.2(2) . . ?
C50 C49 Co2 70.1(2) . . ?
C54 C49 Co2 132.6(3) . . ?
C49 C50 C51 107.7(4) . . ?
C49 C50 C55 128.0(4) . . ?
C51 C50 C55 123.8(4) . . ?
C49 C50 Co2 70.4(2) . . ?
C51 C50 Co2 70.4(2) . . ?
C55 C50 Co2 130.9(3) . . ?
C50 C51 C47 107.7(3) . . ?
C50 C51 C56 126.4(4) . . ?
C47 C51 C56 125.5(4) . . ?
C50 C51 Co2 69.9(2) . . ?
C47 C51 Co2 73.1(2) . . ?
C56 C51 Co2 128.4(3) . . ?
C47 C52 H52A 109.5 . . ?
C47 C52 H52B 109.5 . . ?
H52A C52 H52B 109.5 . . ?
C47 C52 H52C 109.5 . . ?
H52A C52 H52C 109.5 . . ?
H52B C52 H52C 109.5 . . ?
C48 C53 H53A 109.5 . . ?
C48 C53 H53B 109.5 . . ?
H53A C53 H53B 109.5 . . ?
C48 C53 H53C 109.5 . . ?
H53A C53 H53C 109.5 . . ?
H53B C53 H53C 109.5 . . ?
C49 C54 H54A 109.5 . . ?
C49 C54 H54B 109.5 . . ?
H54A C54 H54B 109.5 . . ?
C49 C54 H54C 109.5 . . ?
H54A C54 H54C 109.5 . . ?
H54B C54 H54C 109.5 . . ?
C50 C55 H55A 109.5 . . ?
C50 C55 H55B 109.5 . . ?
H55A C55 H55B 109.5 . . ?
C50 C55 H55C 109.5 . . ?
H55A C55 H55C 109.5 . . ?
H55B C55 H55C 109.5 . . ?
C51 C56 H56A 109.5 . . ?
C51 C56 H56B 109.5 . . ?
H56A C56 H56B 109.5 . . ?
C51 C56 H56C 109.5 . . ?
H56A C56 H56C 109.5 . . ?
H56B C56 H56C 109.5 . . ?
Cl2 C57 Cl1 112.9(3) . . ?
Cl2 C57 H57A 109.0 . . ?
Cl1 C57 H57A 109.0 . . ?
Cl2 C57 H57B 109.0 . . ?
Cl1 C57 H57B 109.0 . . ?
H57A C57 H57B 107.8 . . ?
C3 Co1 C20 109.63(15) . . ?
C3 Co1 C19 90.55(15) . . ?
C20 Co1 C19 39.79(15) . . ?
C3 Co1 C23 110.43(14) . . ?
C20 Co1 C23 65.67(15) . . ?
C19 Co1 C23 39.42(15) . . ?
C3 Co1 C21 148.82(15) . . ?
C20 Co1 C21 39.31(14) . . ?
C19 Co1 C21 66.07(14) . . ?
C23 Co1 C21 64.74(14) . . ?
C3 Co1 C22 149.12(14) . . ?
C20 Co1 C22 64.90(15) . . ?
C19 Co1 C22 65.64(14) . . ?
C23 Co1 C22 38.76(14) . . ?
C21 Co1 C22 37.81(15) . . ?
C3 Co1 S1 96.24(12) . . ?
C20 Co1 S1 151.35(11) . . ?
C19 Co1 S1 131.45(12) . . ?
C23 Co1 S1 94.34(11) . . ?
C21 Co1 S1 114.60(11) . . ?
C22 Co1 S1 86.60(11) . . ?
C3 Co1 S2 89.63(10) . . ?
C20 Co1 S2 98.13(11) . . ?
C19 Co1 S2 134.16(12) . . ?
C23 Co1 S2 157.24(11) . . ?
C21 Co1 S2 92.55(11) . . ?
C22 Co1 S2 120.93(11) . . ?
S1 Co1 S2 94.02(4) . . ?
C31 Co2 C50 89.36(15) . . ?
C31 Co2 C49 102.98(16) . . ?
C50 Co2 C49 39.53(16) . . ?
C31 Co2 C51 113.95(15) . . ?
C50 Co2 C51 39.73(15) . . ?
C49 Co2 C51 66.32(15) . . ?
C31 Co2 C48 140.86(15) . . ?
C50 Co2 C48 65.06(16) . . ?
C49 Co2 C48 38.68(16) . . ?
C51 Co2 C48 64.97(16) . . ?
C31 Co2 C47 152.69(15) . . ?
C50 Co2 C47 65.59(15) . . ?
C49 Co2 C47 65.04(16) . . ?
C51 Co2 C47 39.26(16) . . ?
C48 Co2 C47 37.87(15) . . ?
C31 Co2 S3 95.70(11) . . ?
C50 Co2 S3 124.88(12) . . ?
C49 Co2 S3 154.44(12) . . ?
C51 Co2 S3 90.27(11) . . ?
C48 Co2 S3 123.02(11) . . ?
C47 Co2 S3 90.50(11) . . ?
C31 Co2 S4 93.57(11) . . ?
C50 Co2 S4 142.01(12) . . ?
C49 Co2 S4 103.43(12) . . ?
C51 Co2 S4 151.92(12) . . ?
C48 Co2 S4 90.43(12) . . ?
C47 Co2 S4 112.74(12) . . ?
S3 Co2 S4 92.52(4) . . ?
C6 S1 C1 104.02(18) . . ?
C6 S1 Co1 114.35(13) . . ?
C1 S1 Co1 107.66(13) . . ?
C2 S2 Co1 105.12(13) . . ?
C34 S3 C29 103.36(18) . . ?
C34 S3 Co2 113.03(14) . . ?
C29 S3 Co2 108.99(12) . . ?
C30 S4 Co2 106.56(13) . . ?

loop_
_geom_bond_atom_site_label_1
_geom_bond_atom_site_label_2
_geom_bond_distance
_geom_bond_site_symmetry_2
_geom_bond_publ_flag
B3 C1 1.710(6) . ?
B3 C2 1.737(6) . ?
B3 B9 1.752(6) . ?
B3 B4 1.782(7) . ?
B3 B8 1.789(6) . ?
B3 H3 1.0821 . ?
B4 C1 1.691(6) . ?
B4 B5 1.775(7) . ?
B4 B9 1.785(7) . ?
B4 B10 1.802(6) . ?
B4 H4 1.1257 . ?
B5 C1 1.701(5) . ?
B5 B6 1.763(7) . ?
B5 B11 1.779(6) . ?
B5 B10 1.782(7) . ?
B5 H5 1.1682 . ?
B6 C1 1.700(6) . ?
B6 C2 1.761(6) . ?
B6 B11 1.776(6) . ?
B6 B7 1.776(6) . ?
B6 H6 1.1360 . ?
B7 C2 1.722(5) . ?
B7 B12 1.737(7) . ?
B7 B8 1.745(6) . ?
B7 B11 1.781(6) . ?
B7 H7 1.0859 . ?
B8 C2 1.701(6) . ?
B8 B12 1.763(6) . ?
B8 B9 1.801(7) . ?
B8 H8 1.0796 . ?
B9 B10 1.818(7) . ?
B9 B12 1.822(7) . ?
B9 H9 1.0660 . ?
B10 B11 1.758(7) . ?
B10 B12 1.790(7) . ?
B10 H10 1.0810 . ?
B11 B12 1.774(8) . ?
B11 H11 1.0559 . ?
B12 H12 1.0607 . ?
B13 C29 1.707(5) . ?
B13 C30 1.742(6) . ?
B13 B19 1.762(7) . ?
B13 B18 1.781(7) . ?
B13 B14 1.785(6) . ?
B13 H13 1.1306 . ?
B14 C29 1.702(6) . ?
B14 B15 1.765(7) . ?
B14 B19 1.767(7) . ?
B14 B20 1.781(7) . ?
B14 H14 1.1568 . ?
B15 C29 1.731(6) . ?
B15 B16 1.759(7) . ?
B15 B21 1.767(7) . ?
B15 B20 1.779(7) . ?
B15 H15 1.1004 . ?
B16 C29 1.708(6) . ?
B16 C30 1.749(6) . ?
B16 B21 1.753(6) . ?
B16 B17 1.772(7) . ?
B16 H16 1.1562 . ?
B17 C30 1.705(6) . ?
B17 B22 1.771(7) . ?
B17 B18 1.779(7) . ?
B17 B21 1.806(7) . ?
B17 H17 1.0821 . ?
B18 C30 1.709(6) . ?
B18 B19 1.774(7) . ?
B18 B22 1.786(7) . ?
B18 H18 1.0439 . ?
B19 B20 1.766(8) . ?
B19 B22 1.815(8) . ?
B19 H19 1.1031 . ?
B20 B21 1.762(8) . ?
B20 B22 1.765(7) . ?
B20 H20 1.1507 . ?
B21 B22 1.756(7) . ?
B21 H21 1.1231 . ?
B22 H22 1.1562 . ?
C1 C2 1.684(5) . ?
C1 S1 1.828(4) . ?
C2 S2 1.752(4) . ?
C3 C4 1.363(5) . ?
C3 C7 1.501(5) . ?
C3 Co1 1.954(4) . ?
C4 C5 1.433(5) . ?
C4 H4A 0.9300 . ?
C5 C6 1.326(5) . ?
C5 H5A 0.9300 . ?
C6 C13 1.502(5) . ?
C6 S1 1.775(4) . ?
C7 C12 1.395(5) . ?
C7 C8 1.425(5) . ?
C8 C9 1.349(5) . ?
C8 H8A 0.9300 . ?
C9 C10 1.385(5) . ?
C9 H9A 0.9300 . ?
C10 C11 1.374(6) . ?
C10 H10A 0.9300 . ?
C11 C12 1.369(5) . ?
C11 H11A 0.9300 . ?
C12 H12A 0.9300 . ?
C13 C18 1.386(6) . ?
C13 C14 1.399(5) . ?
C14 C15 1.391(6) . ?
C14 H14A 0.9300 . ?
C15 C16 1.361(6) . ?
C15 H15A 0.9300 . ?
C16 C17 1.366(6) . ?
C16 H16A 0.9300 . ?
C17 C18 1.384(6) . ?
C17 H17A 0.9300 . ?
C18 H18A 0.9300 . ?
C19 C23 1.415(6) . ?
C19 C20 1.423(5) . ?
C19 C24 1.487(5) . ?
C19 Co1 2.093(4) . ?
C20 C21 1.438(5) . ?
C20 C25 1.494(5) . ?
C20 Co1 2.088(4) . ?
C21 C22 1.415(6) . ?
C21 C26 1.491(5) . ?
C21 Co1 2.178(4) . ?
C22 C23 1.427(5) . ?
C22 C27 1.486(5) . ?
C22 Co1 2.190(4) . ?
C23 C28 1.500(6) . ?
C23 Co1 2.103(4) . ?
C24 H24A 0.9600 . ?
C24 H24B 0.9600 . ?
C24 H24C 0.9600 . ?
C25 H25A 0.9600 . ?
C25 H25B 0.9600 . ?
C25 H25C 0.9600 . ?
C26 H26A 0.9600 . ?
C26 H26B 0.9600 . ?
C26 H26C 0.9600 . ?
C27 H27A 0.9600 . ?
C27 H27B 0.9600 . ?
C27 H27C 0.9600 . ?
C28 H28A 0.9600 . ?
C28 H28B 0.9600 . ?
C28 H28C 0.9600 . ?
C29 C30 1.652(5) . ?
C29 S3 1.826(4) . ?
C30 S4 1.780(4) . ?
C31 C32 1.348(5) . ?
C31 C35 1.476(5) . ?
C31 Co2 1.959(4) . ?
C32 C33 1.454(5) . ?
C32 H32A 0.9300 . ?
C33 C34 1.311(6) . ?
C33 H33A 0.9300 . ?
C34 C41 1.483(5) . ?
C34 S3 1.780(4) . ?
C35 C40 1.396(6) . ?
C35 C36 1.402(5) . ?
C36 C37 1.384(6) . ?
C36 H36A 0.9300 . ?
C37 C38 1.347(6) . ?
C37 H37A 0.9300 . ?
C38 C39 1.369(6) . ?
C38 H38A 0.9300 . ?
C39 C40 1.404(5) . ?
C39 H39A 0.9300 . ?
C40 H40A 0.9300 . ?
C41 C46 1.373(6) . ?
C41 C42 1.413(6) . ?
C42 C43 1.380(5) . ?
C42 H42A 0.9300 . ?
C43 C44 1.345(7) . ?
C43 H43A 0.9300 . ?
C44 C45 1.352(7) . ?
C44 H44A 0.9300 . ?
C45 C46 1.424(5) . ?
C45 H45A 0.9300 . ?
C46 H46A 0.9300 . ?
C47 C48 1.412(6) . ?
C47 C51 1.441(6) . ?
C47 C52 1.493(6) . ?
C47 Co2 2.180(4) . ?
C48 C49 1.417(6) . ?
C48 C53 1.510(6) . ?
C48 Co2 2.171(4) . ?
C49 C50 1.422(6) . ?
C49 C54 1.512(5) . ?
C49 Co2 2.103(4) . ?
C50 C51 1.430(6) . ?
C50 C55 1.467(6) . ?
C50 Co2 2.100(4) . ?
C51 C56 1.496(5) . ?
C51 Co2 2.107(4) . ?
C52 H52A 0.9600 . ?
C52 H52B 0.9600 . ?
C52 H52C 0.9600 . ?
C53 H53A 0.9600 . ?
C53 H53B 0.9600 . ?
C53 H53C 0.9600 . ?
C54 H54A 0.9600 . ?
C54 H54B 0.9600 . ?
C54 H54C 0.9600 . ?
C55 H55A 0.9600 . ?
C55 H55B 0.9600 . ?
C55 H55C 0.9600 . ?
C56 H56A 0.9600 . ?
C56 H56B 0.9600 . ?
C56 H56C 0.9600 . ?
C57 Cl2 1.698(5) . ?
C57 Cl1 1.738(5) . ?
C57 H57A 0.9700 . ?
C57 H57B 0.9700 . ?
Co1 S1 2.2037(11) . ?
Co1 S2 2.2555(12) . ?
Co2 S3 2.2027(14) . ?
Co2 S4 2.2557(12) . ?

loop_
_geom_torsion_atom_site_label_1
_geom_torsion_atom_site_label_2
_geom_torsion_atom_site_label_3
_geom_torsion_atom_site_label_4
_geom_torsion
_geom_torsion_site_symmetry_1
_geom_torsion_site_symmetry_2
_geom_torsion_site_symmetry_3
_geom_torsion_site_symmetry_4
_geom_torsion_publ_flag
C2 B3 B4 C1 -34.2(3) . . . . ?
B9 B3 B4 C1 -134.4(3) . . . . ?
B8 B3 B4 C1 -94.9(3) . . . . ?
C1 B3 B4 B5 33.1(3) . . . . ?
C2 B3 B4 B5 -1.1(4) . . . . ?
B9 B3 B4 B5 -101.3(3) . . . . ?
B8 B3 B4 B5 -61.8(4) . . . . ?
C1 B3 B4 B9 134.4(3) . . . . ?
C2 B3 B4 B9 100.2(3) . . . . ?
B8 B3 B4 B9 39.5(3) . . . . ?
C1 B3 B4 B10 96.2(3) . . . . ?
C2 B3 B4 B10 62.0(4) . . . . ?
B9 B3 B4 B10 -38.2(3) . . . . ?
B8 B3 B4 B10 1.3(4) . . . . ?
B3 B4 B5 C1 -33.2(3) . . . . ?
B9 B4 B5 C1 -95.6(3) . . . . ?
B10 B4 B5 C1 -133.1(3) . . . . ?
C1 B4 B5 B6 32.6(3) . . . . ?
B3 B4 B5 B6 -0.6(4) . . . . ?
B9 B4 B5 B6 -62.9(4) . . . . ?
B10 B4 B5 B6 -100.5(3) . . . . ?
C1 B4 B5 B11 96.3(3) . . . . ?
B3 B4 B5 B11 63.1(4) . . . . ?
B9 B4 B5 B11 0.7(4) . . . . ?
B10 B4 B5 B11 -36.8(3) . . . . ?
C1 B4 B5 B10 133.1(3) . . . . ?
B3 B4 B5 B10 99.9(3) . . . . ?
B9 B4 B5 B10 37.5(3) . . . . ?
B4 B5 B6 C1 -32.4(3) . . . . ?
B11 B5 B6 C1 -133.6(3) . . . . ?
B10 B5 B6 C1 -96.7(3) . . . . ?
C1 B5 B6 C2 34.4(3) . . . . ?
B4 B5 B6 C2 2.0(4) . . . . ?
B11 B5 B6 C2 -99.2(3) . . . . ?
B10 B5 B6 C2 -62.3(4) . . . . ?
C1 B5 B6 B11 133.6(3) . . . . ?
B4 B5 B6 B11 101.2(4) . . . . ?
B10 B5 B6 B11 36.9(3) . . . . ?
C1 B5 B6 B7 95.7(3) . . . . ?
B4 B5 B6 B7 63.3(4) . . . . ?
B11 B5 B6 B7 -37.8(3) . . . . ?
B10 B5 B6 B7 -0.9(4) . . . . ?
C1 B6 B7 C2 -37.4(3) . . . . ?
B5 B6 B7 C2 -98.8(3) . . . . ?
B11 B6 B7 C2 -136.7(3) . . . . ?
C1 B6 B7 B12 61.8(4) . . . . ?
C2 B6 B7 B12 99.3(3) . . . . ?
B5 B6 B7 B12 0.5(4) . . . . ?
B11 B6 B7 B12 -37.4(3) . . . . ?
C1 B6 B7 B8 -2.8(4) . . . . ?
C2 B6 B7 B8 34.7(3) . . . . ?
B5 B6 B7 B8 -64.1(4) . . . . ?
B11 B6 B7 B8 -102.0(4) . . . . ?
C1 B6 B7 B11 99.2(3) . . . . ?
C2 B6 B7 B11 136.7(3) . . . . ?
B5 B6 B7 B11 37.9(3) . . . . ?
B12 B7 B8 C2 -136.6(3) . . . . ?
B6 B7 B8 C2 -35.3(3) . . . . ?
B11 B7 B8 C2 -99.1(3) . . . . ?
C2 B7 B8 B12 136.6(3) . . . . ?
B6 B7 B8 B12 101.3(4) . . . . ?
B11 B7 B8 B12 37.5(3) . . . . ?
C2 B7 B8 B3 36.3(3) . . . . ?
B12 B7 B8 B3 -100.3(4) . . . . ?
B6 B7 B8 B3 1.0(4) . . . . ?
B11 B7 B8 B3 -62.8(4) . . . . ?
C2 B7 B8 B9 98.2(3) . . . . ?
B12 B7 B8 B9 -38.5(3) . . . . ?
B6 B7 B8 B9 62.8(4) . . . . ?
B11 B7 B8 B9 -0.9(4) . . . . ?
C1 B3 B8 C2 37.7(3) . . . . ?
B9 B3 B8 C2 137.3(3) . . . . ?
B4 B3 B8 C2 98.0(3) . . . . ?
C1 B3 B8 B7 1.2(4) . . . . ?
C2 B3 B8 B7 -36.4(3) . . . . ?
B9 B3 B8 B7 100.8(4) . . . . ?
B4 B3 B8 B7 61.6(4) . . . . ?
C1 B3 B8 B12 -61.5(4) . . . . ?
C2 B3 B8 B12 -99.2(3) . . . . ?
B9 B3 B8 B12 38.1(3) . . . . ?
B4 B3 B8 B12 -1.2(4) . . . . ?
C1 B3 B8 B9 -99.6(3) . . . . ?
C2 B3 B8 B9 -137.3(3) . . . . ?
B4 B3 B8 B9 -39.3(3) . . . . ?
C1 B3 B9 B4 -38.7(3) . . . . ?
C2 B3 B9 B4 -99.7(3) . . . . ?
B8 B3 B9 B4 -136.5(3) . . . . ?
C1 B3 B9 B8 97.7(3) . . . . ?
C2 B3 B9 B8 36.8(3) . . . . ?
B4 B3 B9 B8 136.5(3) . . . . ?
C1 B3 B9 B10 -0.8(4) . . . . ?
C2 B3 B9 B10 -61.7(4) . . . . ?
B4 B3 B9 B10 38.0(3) . . . . ?
B8 B3 B9 B10 -98.5(4) . . . . ?
C1 B3 B9 B12 61.3(4) . . . . ?
C2 B3 B9 B12 0.3(4) . . . . ?
B4 B3 B9 B12 100.0(4) . . . . ?
B8 B3 B9 B12 -36.4(3) . . . . ?
C1 B4 B9 B3 39.1(3) . . . . ?
B5 B4 B9 B3 100.5(3) . . . . ?
B10 B4 B9 B3 137.5(3) . . . . ?
C1 B4 B9 B8 0.1(4) . . . . ?
B5 B4 B9 B8 61.5(4) . . . . ?
B3 B4 B9 B8 -39.0(3) . . . . ?
B10 B4 B9 B8 98.5(4) . . . . ?
C1 B4 B9 B10 -98.4(3) . . . . ?
B5 B4 B9 B10 -37.0(3) . . . . ?
B3 B4 B9 B10 -137.5(3) . . . . ?
C1 B4 B9 B12 -61.1(4) . . . . ?
B5 B4 B9 B12 0.2(4) . . . . ?
B3 B4 B9 B12 -100.3(3) . . . . ?
B10 B4 B9 B12 37.3(3) . . . . ?
C2 B8 B9 B3 -37.5(3) . . . . ?
B7 B8 B9 B3 -100.5(3) . . . . ?
B12 B8 B9 B3 -138.1(4) . . . . ?
C2 B8 B9 B4 1.5(4) . . . . ?
B7 B8 B9 B4 -61.5(4) . . . . ?
B12 B8 B9 B4 -99.0(4) . . . . ?
B3 B8 B9 B4 39.0(3) . . . . ?
C2 B8 B9 B10 64.5(4) . . . . ?
B7 B8 B9 B10 1.5(4) . . . . ?
B12 B8 B9 B10 -36.0(3) . . . . ?
B3 B8 B9 B10 102.1(4) . . . . ?
C2 B8 B9 B12 100.6(3) . . . . ?
B7 B8 B9 B12 37.5(3) . . . . ?
B3 B8 B9 B12 138.1(4) . . . . ?
C1 B5 B10 B11 -98.6(3) . . . . ?
B6 B5 B10 B11 -37.3(3) . . . . ?
B4 B5 B10 B11 -138.5(3) . . . . ?
C1 B5 B10 B12 -60.3(4) . . . . ?
B6 B5 B10 B12 1.0(4) . . . . ?
B4 B5 B10 B12 -100.1(4) . . . . ?
B11 B5 B10 B12 38.3(3) . . . . ?
C1 B5 B10 B4 39.9(3) . . . . ?
B6 B5 B10 B4 101.2(3) . . . . ?
B11 B5 B10 B4 138.5(3) . . . . ?
C1 B5 B10 B9 3.6(4) . . . . ?
B6 B5 B10 B9 64.9(4) . . . . ?
B4 B5 B10 B9 -36.3(3) . . . . ?
B11 B5 B10 B9 102.2(4) . . . . ?
C1 B4 B10 B11 -2.8(4) . . . . ?
B5 B4 B10 B11 37.2(3) . . . . ?
B3 B4 B10 B11 -64.2(4) . . . . ?
B9 B4 B10 B11 -101.5(4) . . . . ?
C1 B4 B10 B5 -40.1(3) . . . . ?
B3 B4 B10 B5 -101.4(3) . . . . ?
B9 B4 B10 B5 -138.7(4) . . . . ?
C1 B4 B10 B12 60.5(4) . . . . ?
B5 B4 B10 B12 100.5(4) . . . . ?
B3 B4 B10 B12 -0.9(4) . . . . ?
B9 B4 B10 B12 -38.2(3) . . . . ?
C1 B4 B10 B9 98.6(4) . . . . ?
B5 B4 B10 B9 138.7(4) . . . . ?
B3 B4 B10 B9 37.3(3) . . . . ?
B3 B9 B10 B11 61.9(4) . . . . ?
B4 B9 B10 B11 100.1(4) . . . . ?
B8 B9 B10 B11 -1.6(4) . . . . ?
B12 B9 B10 B11 -37.3(3) . . . . ?
B3 B9 B10 B5 -1.8(5) . . . . ?
B4 B9 B10 B5 36.4(3) . . . . ?
B8 B9 B10 B5 -65.3(4) . . . . ?
B12 B9 B10 B5 -101.0(4) . . . . ?
B3 B9 B10 B12 99.2(4) . . . . ?
B4 B9 B10 B12 137.4(3) . . . . ?
B8 B9 B10 B12 35.7(3) . . . . ?
B3 B9 B10 B4 -38.2(3) . . . . ?
B8 B9 B10 B4 -101.7(3) . . . . ?
B12 B9 B10 B4 -137.4(3) . . . . ?
B5 B10 B11 B12 136.9(3) . . . . ?
B4 B10 B11 B12 100.1(4) . . . . ?
B9 B10 B11 B12 37.6(3) . . . . ?
B5 B10 B11 B6 37.1(3) . . . . ?
B12 B10 B11 B6 -99.8(3) . . . . ?
B4 B10 B11 B6 0.3(5) . . . . ?
B9 B10 B11 B6 -62.2(4) . . . . ?
B12 B10 B11 B5 -136.9(3) . . . . ?
B4 B10 B11 B5 -36.8(3) . . . . ?
B9 B10 B11 B5 -99.4(3) . . . . ?
B5 B10 B11 B7 100.4(3) . . . . ?
B12 B10 B11 B7 -36.5(3) . . . . ?
B4 B10 B11 B7 63.6(4) . . . . ?
B9 B10 B11 B7 1.0(4) . . . . ?
C1 B6 B11 B10 2.3(4) . . . . ?
C2 B6 B11 B10 62.9(4) . . . . ?
B5 B6 B11 B10 -37.6(3) . . . . ?
B7 B6 B11 B10 100.3(4) . . . . ?
C1 B6 B11 B12 -61.9(4) . . . . ?
C2 B6 B11 B12 -1.3(4) . . . . ?
B5 B6 B11 B12 -101.8(4) . . . . ?
B7 B6 B11 B12 36.1(3) . . . . ?
C1 B6 B11 B5 39.9(3) . . . . ?
C2 B6 B11 B5 100.5(3) . . . . ?
B7 B6 B11 B5 137.8(3) . . . . ?
C1 B6 B11 B7 -98.0(3) . . . . ?
C2 B6 B11 B7 -37.4(3) . . . . ?
B5 B6 B11 B7 -137.8(3) . . . . ?
C1 B5 B11 B10 98.4(4) . . . . ?
B6 B5 B11 B10 138.2(3) . . . . ?
B4 B5 B11 B10 37.6(3) . . . . ?
C1 B5 B11 B12 59.4(4) . . . . ?
B6 B5 B11 B12 99.3(3) . . . . ?
B4 B5 B11 B12 -1.4(4) . . . . ?
B10 B5 B11 B12 -39.0(3) . . . . ?
C1 B5 B11 B6 -39.8(3) . . . . ?
B4 B5 B11 B6 -100.6(3) . . . . ?
B10 B5 B11 B6 -138.2(3) . . . . ?
C1 B5 B11 B7 -2.3(4) . . . . ?
B6 B5 B11 B7 37.5(3) . . . . ?
B4 B5 B11 B7 -63.2(4) . . . . ?
B10 B5 B11 B7 -100.7(4) . . . . ?
C2 B7 B11 B10 -62.3(4) . . . . ?
B12 B7 B11 B10 37.6(3) . . . . ?
B8 B7 B11 B10 -0.1(4) . . . . ?
B6 B7 B11 B10 -101.0(3) . . . . ?
C2 B7 B11 B12 -99.9(3) . . . . ?
B8 B7 B11 B12 -37.7(3) . . . . ?
B6 B7 B11 B12 -138.6(3) . . . . ?
C2 B7 B11 B6 38.7(3) . . . . ?
B12 B7 B11 B6 138.6(3) . . . . ?
B8 B7 B11 B6 101.0(3) . . . . ?
C2 B7 B11 B5 1.4(4) . . . . ?
B12 B7 B11 B5 101.4(4) . . . . ?
B8 B7 B11 B5 63.7(4) . . . . ?
B6 B7 B11 B5 -37.3(3) . . . . ?
C2 B7 B12 B8 -37.9(3) . . . . ?
B6 B7 B12 B8 -101.6(3) . . . . ?
B11 B7 B12 B8 -138.7(3) . . . . ?
C2 B7 B12 B11 100.8(3) . . . . ?
B8 B7 B12 B11 138.7(3) . . . . ?
B6 B7 B12 B11 37.1(3) . . . . ?
C2 B7 B12 B10 63.9(4) . . . . ?
B8 B7 B12 B10 101.7(3) . . . . ?
B6 B7 B12 B10 0.1(4) . . . . ?
B11 B7 B12 B10 -36.9(3) . . . . ?
C2 B7 B12 B9 0.0(5) . . . . ?
B8 B7 B12 B9 37.8(3) . . . . ?
B6 B7 B12 B9 -63.8(4) . . . . ?
B11 B7 B12 B9 -100.9(4) . . . . ?
C2 B8 B12 B7 38.3(3) . . . . ?
B3 B8 B12 B7 101.1(3) . . . . ?
B9 B8 B12 B7 137.8(3) . . . . ?
C2 B8 B12 B11 0.8(4) . . . . ?
B7 B8 B12 B11 -37.6(3) . . . . ?
B3 B8 B12 B11 63.5(4) . . . . ?
B9 B8 B12 B11 100.2(4) . . . . ?
C2 B8 B12 B10 -62.1(4) . . . . ?
B7 B8 B12 B10 -100.4(4) . . . . ?
B3 B8 B12 B10 0.6(4) . . . . ?
B9 B8 B12 B10 37.4(3) . . . . ?
C2 B8 B12 B9 -99.4(3) . . . . ?
B7 B8 B12 B9 -137.8(3) . . . . ?
B3 B8 B12 B9 -36.7(3) . . . . ?
B10 B11 B12 B7 -138.3(3) . . . . ?
B6 B11 B12 B7 -36.7(3) . . . . ?
B5 B11 B12 B7 -99.5(3) . . . . ?
B10 B11 B12 B8 -101.2(4) . . . . ?
B6 B11 B12 B8 0.4(4) . . . . ?
B5 B11 B12 B8 -62.4(4) . . . . ?
B7 B11 B12 B8 37.1(3) . . . . ?
B6 B11 B12 B10 101.5(3) . . . . ?
B5 B11 B12 B10 38.8(3) . . . . ?
B7 B11 B12 B10 138.3(3) . . . . ?
B10 B11 B12 B9 -37.3(3) . . . . ?
B6 B11 B12 B9 64.3(4) . . . . ?
B5 B11 B12 B9 1.5(4) . . . . ?
B7 B11 B12 B9 101.0(3) . . . . ?
B11 B10 B12 B7 37.8(3) . . . . ?
B5 B10 B12 B7 -0.7(4) . . . . ?
B4 B10 B12 B7 -63.3(4) . . . . ?
B9 B10 B12 B7 -100.7(3) . . . . ?
B11 B10 B12 B8 101.2(4) . . . . ?
B5 B10 B12 B8 62.7(4) . . . . ?
B4 B10 B12 B8 0.2(5) . . . . ?
B9 B10 B12 B8 -37.3(3) . . . . ?
B5 B10 B12 B11 -38.5(3) . . . . ?
B4 B10 B12 B11 -101.0(4) . . . . ?
B9 B10 B12 B11 -138.5(3) . . . . ?
B11 B10 B12 B9 138.5(3) . . . . ?
B5 B10 B12 B9 100.0(3) . . . . ?
B4 B10 B12 B9 37.5(3) . . . . ?
B3 B9 B12 B7 -0.2(5) . . . . ?
B4 B9 B12 B7 63.3(4) . . . . ?
B8 B9 B12 B7 -37.6(3) . . . . ?
B10 B9 B12 B7 101.1(4) . . . . ?
B3 B9 B12 B8 37.4(3) . . . . ?
B4 B9 B12 B8 100.9(3) . . . . ?
B10 B9 B12 B8 138.7(3) . . . . ?
B3 B9 B12 B11 -64.6(4) . . . . ?
B4 B9 B12 B11 -1.1(4) . . . . ?
B8 B9 B12 B11 -102.0(3) . . . . ?
B10 B9 B12 B11 36.7(3) . . . . ?
B3 B9 B12 B10 -101.3(4) . . . . ?
B4 B9 B12 B10 -37.8(3) . . . . ?
B8 B9 B12 B10 -138.7(3) . . . . ?
C30 B13 B14 C29 34.9(3) . . . . ?
B19 B13 B14 C29 133.6(4) . . . . ?
B18 B13 B14 C29 95.5(3) . . . . ?
C29 B13 B14 B15 -33.2(3) . . . . ?
C30 B13 B14 B15 1.7(4) . . . . ?
B19 B13 B14 B15 100.4(4) . . . . ?
B18 B13 B14 B15 62.3(4) . . . . ?
C29 B13 B14 B19 -133.6(4) . . . . ?
C30 B13 B14 B19 -98.7(4) . . . . ?
B18 B13 B14 B19 -38.1(3) . . . . ?
C29 B13 B14 B20 -97.0(4) . . . . ?
C30 B13 B14 B20 -62.1(4) . . . . ?
B19 B13 B14 B20 36.6(3) . . . . ?
B18 B13 B14 B20 -1.6(4) . . . . ?
B19 B14 B15 C29 95.8(3) . . . . ?
B20 B14 B15 C29 132.5(3) . . . . ?
B13 B14 B15 C29 32.7(3) . . . . ?
C29 B14 B15 B16 -32.7(3) . . . . ?
B19 B14 B15 B16 63.1(4) . . . . ?
B20 B14 B15 B16 99.8(4) . . . . ?
B13 B14 B15 B16 0.0(4) . . . . ?
C29 B14 B15 B21 -95.7(3) . . . . ?
B19 B14 B15 B21 0.1(4) . . . . ?
B20 B14 B15 B21 36.8(3) . . . . ?
B13 B14 B15 B21 -63.1(4) . . . . ?
C29 B14 B15 B20 -132.5(3) . . . . ?
B19 B14 B15 B20 -36.7(3) . . . . ?
B13 B14 B15 B20 -99.8(4) . . . . ?
B14 B15 B16 C29 32.6(3) . . . . ?
B21 B15 B16 C29 133.7(3) . . . . ?
B20 B15 B16 C29 96.1(3) . . . . ?
C29 B15 B16 C30 -34.3(3) . . . . ?
B14 B15 B16 C30 -1.7(4) . . . . ?
B21 B15 B16 C30 99.5(4) . . . . ?
B20 B15 B16 C30 61.9(4) . . . . ?
C29 B15 B16 B21 -133.7(3) . . . . ?
B14 B15 B16 B21 -101.1(4) . . . . ?
B20 B15 B16 B21 -37.6(3) . . . . ?
C29 B15 B16 B17 -95.4(3) . . . . ?
B14 B15 B16 B17 -62.8(4) . . . . ?
B21 B15 B16 B17 38.3(3) . . . . ?
B20 B15 B16 B17 0.7(5) . . . . ?
C29 B16 B17 C30 34.7(3) . . . . ?
B21 B16 B17 C30 135.2(4) . . . . ?
B15 B16 B17 C30 97.4(4) . . . . ?
C29 B16 B17 B22 -64.5(4) . . . . ?
C30 B16 B17 B22 -99.3(4) . . . . ?
B21 B16 B17 B22 35.9(4) . . . . ?
B15 B16 B17 B22 -1.9(5) . . . . ?
C29 B16 B17 B18 -1.0(4) . . . . ?
C30 B16 B17 B18 -35.8(3) . . . . ?
B21 B16 B17 B18 99.4(4) . . . . ?
B15 B16 B17 B18 61.6(4) . . . . ?
C29 B16 B17 B21 -100.4(4) . . . . ?
C30 B16 B17 B21 -135.2(4) . . . . ?
B15 B16 B17 B21 -37.8(3) . . . . ?
B22 B17 B18 C30 135.5(3) . . . . ?
B16 B17 B18 C30 36.5(3) . . . . ?
B21 B17 B18 C30 98.3(3) . . . . ?
C30 B17 B18 B19 -97.2(3) . . . . ?
B22 B17 B18 B19 38.2(3) . . . . ?
B16 B17 B18 B19 -60.8(4) . . . . ?
B21 B17 B18 B19 1.0(4) . . . . ?
C30 B17 B18 B13 -34.2(3) . . . . ?
B22 B17 B18 B13 101.3(4) . . . . ?
B16 B17 B18 B13 2.3(4) . . . . ?
B21 B17 B18 B13 64.1(4) . . . . ?
C30 B17 B18 B22 -135.5(3) . . . . ?
B16 B17 B18 B22 -99.0(4) . . . . ?
B21 B17 B18 B22 -37.2(3) . . . . ?
C29 B13 B18 C30 -36.2(3) . . . . ?
B19 B13 B18 C30 -134.8(3) . . . . ?
B14 B13 B18 C30 -96.8(3) . . . . ?
C29 B13 B18 B19 98.6(3) . . . . ?
C30 B13 B18 B19 134.8(3) . . . . ?
B14 B13 B18 B19 38.0(3) . . . . ?
C29 B13 B18 B17 -2.6(4) . . . . ?
C30 B13 B18 B17 33.6(3) . . . . ?
B19 B13 B18 B17 -101.1(4) . . . . ?
B14 B13 B18 B17 -63.1(4) . . . . ?
C29 B13 B18 B22 60.7(4) . . . . ?
C30 B13 B18 B22 96.9(4) . . . . ?
B19 B13 B18 B22 -37.9(3) . . . . ?
B14 B13 B18 B22 0.1(4) . . . . ?
C29 B13 B19 B20 2.1(4) . . . . ?
C30 B13 B19 B20 61.3(4) . . . . ?
B18 B13 B19 B20 99.8(4) . . . . ?
B14 B13 B19 B20 -37.4(3) . . . . ?
C29 B13 B19 B14 39.4(3) . . . . ?
C30 B13 B19 B14 98.7(3) . . . . ?
B18 B13 B19 B14 137.2(4) . . . . ?
C29 B13 B19 B18 -97.7(3) . . . . ?
C30 B13 B19 B18 -38.5(3) . . . . ?
B14 B13 B19 B18 -137.2(4) . . . . ?
C29 B13 B19 B22 -60.7(4) . . . . ?
C30 B13 B19 B22 -1.4(4) . . . . ?
B18 B13 B19 B22 37.1(3) . . . . ?
B14 B13 B19 B22 -100.1(4) . . . . ?
C29 B14 B19 B13 -39.6(3) . . . . ?
B15 B14 B19 B13 -102.0(3) . . . . ?
B20 B14 B19 B13 -138.9(4) . . . . ?
C29 B14 B19 B20 99.3(4) . . . . ?
B15 B14 B19 B20 36.9(3) . . . . ?
B13 B14 B19 B20 138.9(4) . . . . ?
C29 B14 B19 B18 -1.0(5) . . . . ?
B15 B14 B19 B18 -63.4(4) . . . . ?
B20 B14 B19 B18 -100.3(4) . . . . ?
B13 B14 B19 B18 38.6(3) . . . . ?
C29 B14 B19 B22 62.1(4) . . . . ?
B15 B14 B19 B22 -0.4(4) . . . . ?
B20 B14 B19 B22 -37.3(3) . . . . ?
B13 B14 B19 B22 101.6(4) . . . . ?
C30 B18 B19 B13 39.6(3) . . . . ?
B17 B18 B19 B13 101.0(3) . . . . ?
B22 B18 B19 B13 138.5(3) . . . . ?
C30 B18 B19 B20 -63.1(4) . . . . ?
B17 B18 B19 B20 -1.7(4) . . . . ?
B13 B18 B19 B20 -102.7(4) . . . . ?
B22 B18 B19 B20 35.7(3) . . . . ?
C30 B18 B19 B14 0.9(5) . . . . ?
B17 B18 B19 B14 62.3(4) . . . . ?
B13 B18 B19 B14 -38.7(3) . . . . ?
B22 B18 B19 B14 99.8(4) . . . . ?
C30 B18 B19 B22 -98.9(4) . . . . ?
B17 B18 B19 B22 -37.4(3) . . . . ?
B13 B18 B19 B22 -138.5(3) . . . . ?
B13 B19 B20 B21 -62.4(5) . . . . ?
B14 B19 B20 B21 -99.9(4) . . . . ?
B18 B19 B20 B21 1.7(5) . . . . ?
B22 B19 B20 B21 37.8(3) . . . . ?
B13 B19 B20 B22 -100.2(4) . . . . ?
B14 B19 B20 B22 -137.6(3) . . . . ?
B18 B19 B20 B22 -36.0(3) . . . . ?
B13 B19 B20 B15 1.0(5) . . . . ?
B14 B19 B20 B15 -36.4(3) . . . . ?
B18 B19 B20 B15 65.2(4) . . . . ?
B22 B19 B20 B15 101.2(4) . . . . ?
B13 B19 B20 B14 37.5(3) . . . . ?
B18 B19 B20 B14 101.6(4) . . . . ?
B22 B19 B20 B14 137.6(3) . . . . ?
C29 B15 B20 B21 98.5(3) . . . . ?
B16 B15 B20 B21 37.6(3) . . . . ?
B14 B15 B20 B21 138.7(3) . . . . ?
C29 B15 B20 B22 61.7(4) . . . . ?
B16 B15 B20 B22 0.8(5) . . . . ?
B14 B15 B20 B22 101.9(4) . . . . ?
B21 B15 B20 B22 -36.8(3) . . . . ?
C29 B15 B20 B19 -3.6(5) . . . . ?
B16 B15 B20 B19 -64.6(4) . . . . ?
B14 B15 B20 B19 36.6(3) . . . . ?
B21 B15 B20 B19 -102.2(4) . . . . ?
C29 B15 B20 B14 -40.2(3) . . . . ?
B16 B15 B20 B14 -101.1(3) . . . . ?
B21 B15 B20 B14 -138.7(3) . . . . ?
C29 B14 B20 B21 4.5(4) . . . . ?
B15 B14 B20 B21 -36.8(3) . . . . ?
B19 B14 B20 B21 102.2(4) . . . . ?
B13 B14 B20 B21 65.7(4) . . . . ?
C29 B14 B20 B22 -58.8(4) . . . . ?
B15 B14 B20 B22 -100.0(4) . . . . ?
B19 B14 B20 B22 38.9(3) . . . . ?
B13 B14 B20 B22 2.5(4) . . . . ?
C29 B14 B20 B19 -97.7(3) . . . . ?
B15 B14 B20 B19 -139.0(3) . . . . ?
B13 B14 B20 B19 -36.5(3) . . . . ?
C29 B14 B20 B15 41.3(3) . . . . ?
B19 B14 B20 B15 139.0(3) . . . . ?
B13 B14 B20 B15 102.5(3) . . . . ?
C29 B16 B21 B22 61.4(4) . . . . ?
C30 B16 B21 B22 1.9(5) . . . . ?
B15 B16 B21 B22 101.9(4) . . . . ?
B17 B16 B21 B22 -36.6(3) . . . . ?
C29 B16 B21 B20 -2.2(4) . . . . ?
C30 B16 B21 B20 -61.8(4) . . . . ?
B15 B16 B21 B20 38.3(3) . . . . ?
B17 B16 B21 B20 -100.2(4) . . . . ?
C29 B16 B21 B15 -40.5(3) . . . . ?
C30 B16 B21 B15 -100.0(3) . . . . ?
B17 B16 B21 B15 -138.5(4) . . . . ?
C29 B16 B21 B17 98.0(3) . . . . ?
C30 B16 B21 B17 38.4(3) . . . . ?
B15 B16 B21 B17 138.5(4) . . . . ?
B22 B20 B21 B16 100.6(4) . . . . ?
B19 B20 B21 B16 61.9(4) . . . . ?
B15 B20 B21 B16 -38.0(3) . . . . ?
B14 B20 B21 B16 -1.4(5) . . . . ?
B19 B20 B21 B22 -38.7(3) . . . . ?
B15 B20 B21 B22 -138.6(3) . . . . ?
B14 B20 B21 B22 -102.0(4) . . . . ?
B22 B20 B21 B15 138.6(3) . . . . ?
B19 B20 B21 B15 99.9(4) . . . . ?
B14 B20 B21 B15 36.6(3) . . . . ?
B22 B20 B21 B17 37.6(3) . . . . ?
B19 B20 B21 B17 -1.1(5) . . . . ?
B15 B20 B21 B17 -101.0(4) . . . . ?
B14 B20 B21 B17 -64.4(4) . . . . ?
C29 B15 B21 B16 39.5(3) . . . . ?
B14 B15 B21 B16 100.3(3) . . . . ?
B20 B15 B21 B16 137.4(4) . . . . ?
C29 B15 B21 B22 -60.6(4) . . . . ?
B16 B15 B21 B22 -100.1(4) . . . . ?
B14 B15 B21 B22 0.2(4) . . . . ?
B20 B15 B21 B22 37.3(3) . . . . ?
C29 B15 B21 B20 -97.9(3) . . . . ?
B16 B15 B21 B20 -137.4(4) . . . . ?
B14 B15 B21 B20 -37.1(3) . . . . ?
C29 B15 B21 B17 2.6(4) . . . . ?
B16 B15 B21 B17 -37.0(3) . . . . ?
B14 B15 B21 B17 63.3(4) . . . . ?
B20 B15 B21 B17 100.5(4) . . . . ?
C30 B17 B21 B16 -39.5(3) . . . . ?
B22 B17 B21 B16 -138.9(4) . . . . ?
B18 B17 B21 B16 -100.9(4) . . . . ?
C30 B17 B21 B22 99.3(4) . . . . ?
B16 B17 B21 B22 138.9(4) . . . . ?
B18 B17 B21 B22 37.9(3) . . . . ?
C30 B17 B21 B20 61.5(4) . . . . ?
B22 B17 B21 B20 -37.9(3) . . . . ?
B16 B17 B21 B20 101.0(4) . . . . ?
B18 B17 B21 B20 0.0(4) . . . . ?
C30 B17 B21 B15 -2.4(4) . . . . ?
B22 B17 B21 B15 -101.8(4) . . . . ?
B16 B17 B21 B15 37.1(3) . . . . ?
B18 B17 B21 B15 -63.8(4) . . . . ?
B16 B21 B22 B20 -101.0(4) . . . . ?
B15 B21 B22 B20 -37.4(3) . . . . ?
B17 B21 B22 B20 -137.6(4) . . . . ?
B16 B21 B22 B17 36.6(3) . . . . ?
B20 B21 B22 B17 137.6(4) . . . . ?
B15 B21 B22 B17 100.2(4) . . . . ?
B16 B21 B22 B18 -1.6(5) . . . . ?
B20 B21 B22 B18 99.4(4) . . . . ?
B15 B21 B22 B18 61.9(4) . . . . ?
B17 B21 B22 B18 -38.2(3) . . . . ?
B16 B21 B22 B19 -64.0(4) . . . . ?
B20 B21 B22 B19 37.0(3) . . . . ?
B15 B21 B22 B19 -0.4(4) . . . . ?
B17 B21 B22 B19 -100.6(4) . . . . ?
B19 B20 B22 B21 137.9(4) . . . . ?
B15 B20 B22 B21 36.9(3) . . . . ?
B14 B20 B22 B21 99.9(4) . . . . ?
B21 B20 B22 B17 -38.9(4) . . . . ?
B19 B20 B22 B17 99.1(4) . . . . ?
B15 B20 B22 B17 -1.9(5) . . . . ?
B14 B20 B22 B17 61.1(5) . . . . ?
B21 B20 B22 B18 -102.3(4) . . . . ?
B19 B20 B22 B18 35.6(3) . . . . ?
B15 B20 B22 B18 -65.4(4) . . . . ?
B14 B20 B22 B18 -2.4(5) . . . . ?
B21 B20 B22 B19 -137.9(4) . . . . ?
B15 B20 B22 B19 -101.0(4) . . . . ?
B14 B20 B22 B19 -38.0(3) . . . . ?
C30 B17 B22 B21 -99.0(4) . . . . ?
B16 B17 B22 B21 -35.8(3) . . . . ?
B18 B17 B22 B21 -137.5(4) . . . . ?
C30 B17 B22 B20 -60.8(5) . . . . ?
B16 B17 B22 B20 2.3(5) . . . . ?
B18 B17 B22 B20 -99.3(4) . . . . ?
B21 B17 B22 B20 38.2(4) . . . . ?
C30 B17 B22 B18 38.5(3) . . . . ?
B16 B17 B22 B18 101.7(4) . . . . ?
B21 B17 B22 B18 137.5(4) . . . . ?
C30 B17 B22 B19 1.7(4) . . . . ?
B16 B17 B22 B19 64.8(4) . . . . ?
B18 B17 B22 B19 -36.8(3) . . . . ?
B21 B17 B22 B19 100.7(4) . . . . ?
C30 B18 B22 B21 0.7(5) . . . . ?
B19 B18 B22 B21 -99.2(4) . . . . ?
B17 B18 B22 B21 38.9(3) . . . . ?
B13 B18 B22 B21 -62.1(4) . . . . ?
C30 B18 B22 B20 64.1(4) . . . . ?
B19 B18 B22 B20 -35.7(3) . . . . ?
B17 B18 B22 B20 102.4(4) . . . . ?
B13 B18 B22 B20 1.4(5) . . . . ?
C30 B18 B22 B17 -38.3(3) . . . . ?
B19 B18 B22 B17 -138.1(3) . . . . ?
B13 B18 B22 B17 -101.0(4) . . . . ?
C30 B18 B22 B19 99.8(3) . . . . ?
B17 B18 B22 B19 138.1(3) . . . . ?
B13 B18 B22 B19 37.1(3) . . . . ?
B13 B19 B22 B21 64.7(4) . . . . ?
B20 B19 B22 B21 -37.4(3) . . . . ?
B14 B19 B22 B21 0.5(4) . . . . ?
B18 B19 B22 B21 102.1(3) . . . . ?
B13 B19 B22 B20 102.1(4) . . . . ?
B14 B19 B22 B20 37.9(3) . . . . ?
B18 B19 B22 B20 139.5(3) . . . . ?
B13 B19 B22 B17 -0.1(5) . . . . ?
B20 B19 B22 B17 -102.3(4) . . . . ?
B14 B19 B22 B17 -64.3(4) . . . . ?
B18 B19 B22 B17 37.3(3) . . . . ?
B13 B19 B22 B18 -37.4(3) . . . . ?
B20 B19 B22 B18 -139.5(3) . . . . ?
B14 B19 B22 B18 -101.6(3) . . . . ?
B5 B4 C1 C2 -105.4(3) . . . . ?
B3 B4 C1 C2 37.2(3) . . . . ?
B9 B4 C1 C2 -1.8(4) . . . . ?
B10 B4 C1 C2 -64.8(4) . . . . ?
B5 B4 C1 B6 -36.0(3) . . . . ?
B3 B4 C1 B6 106.7(3) . . . . ?
B9 B4 C1 B6 67.6(4) . . . . ?
B10 B4 C1 B6 4.6(4) . . . . ?
B3 B4 C1 B5 142.6(3) . . . . ?
B9 B4 C1 B5 103.6(3) . . . . ?
B10 B4 C1 B5 40.6(3) . . . . ?
B5 B4 C1 B3 -142.6(3) . . . . ?
B9 B4 C1 B3 -39.1(3) . . . . ?
B10 B4 C1 B3 -102.1(3) . . . . ?
B5 B4 C1 S1 109.4(3) . . . . ?
B3 B4 C1 S1 -107.9(3) . . . . ?
B9 B4 C1 S1 -147.0(3) . . . . ?
B10 B4 C1 S1 150.0(3) . . . . ?
B5 B6 C1 C2 140.5(3) . . . . ?
B11 B6 C1 C2 99.8(3) . . . . ?
B7 B6 C1 C2 37.5(3) . . . . ?
C2 B6 C1 B4 -104.3(3) . . . . ?
B5 B6 C1 B4 36.2(3) . . . . ?
B11 B6 C1 B4 -4.5(4) . . . . ?
B7 B6 C1 B4 -66.8(4) . . . . ?
C2 B6 C1 B5 -140.5(3) . . . . ?
B11 B6 C1 B5 -40.6(3) . . . . ?
B7 B6 C1 B5 -103.0(3) . . . . ?
C2 B6 C1 B3 -33.6(3) . . . . ?
B5 B6 C1 B3 106.8(3) . . . . ?
B11 B6 C1 B3 66.2(4) . . . . ?
B7 B6 C1 B3 3.8(4) . . . . ?
C2 B6 C1 S1 105.4(3) . . . . ?
B5 B6 C1 S1 -114.1(3) . . . . ?
B11 B6 C1 S1 -154.7(3) . . . . ?
B7 B6 C1 S1 142.9(2) . . . . ?
B6 B5 C1 C2 -38.0(3) . . . . ?
B4 B5 C1 C2 105.1(3) . . . . ?
B11 B5 C1 C2 2.5(4) . . . . ?
B10 B5 C1 C2 63.9(4) . . . . ?
B6 B5 C1 B4 -143.1(3) . . . . ?
B11 B5 C1 B4 -102.6(4) . . . . ?
B10 B5 C1 B4 -41.2(3) . . . . ?
B4 B5 C1 B6 143.1(3) . . . . ?
B11 B5 C1 B6 40.5(3) . . . . ?
B10 B5 C1 B6 101.9(3) . . . . ?
B6 B5 C1 B3 -106.3(4) . . . . ?
B4 B5 C1 B3 36.8(3) . . . . ?
B11 B5 C1 B3 -65.8(4) . . . . ?
B10 B5 C1 B3 -4.4(4) . . . . ?
B6 B5 C1 S1 99.7(3) . . . . ?
B4 B5 C1 S1 -117.2(3) . . . . ?
B11 B5 C1 S1 140.2(3) . . . . ?
B10 B5 C1 S1 -158.4(3) . . . . ?
B9 B3 C1 C2 -100.6(3) . . . . ?
B4 B3 C1 C2 -140.7(3) . . . . ?
B8 B3 C1 C2 -37.3(3) . . . . ?
C2 B3 C1 B4 140.7(3) . . . . ?
B9 B3 C1 B4 40.1(3) . . . . ?
B8 B3 C1 B4 103.4(3) . . . . ?
C2 B3 C1 B6 34.1(3) . . . . ?
B9 B3 C1 B6 -66.6(4) . . . . ?
B4 B3 C1 B6 -106.7(3) . . . . ?
B8 B3 C1 B6 -3.2(4) . . . . ?
C2 B3 C1 B5 104.0(3) . . . . ?
B9 B3 C1 B5 3.3(4) . . . . ?
B4 B3 C1 B5 -36.8(3) . . . . ?
B8 B3 C1 B5 66.7(4) . . . . ?
C2 B3 C1 S1 -101.7(3) . . . . ?
B9 B3 C1 S1 157.7(3) . . . . ?
B4 B3 C1 S1 117.6(3) . . . . ?
B8 B3 C1 S1 -139.0(3) . . . . ?
B4 C1 C2 B8 2.9(4) . . . . ?
B6 C1 C2 B8 -104.4(3) . . . . ?
B5 C1 C2 B8 -66.5(4) . . . . ?
B3 C1 C2 B8 40.8(3) . . . . ?
S1 C1 C2 B8 152.6(3) . . . . ?
B4 C1 C2 B7 67.7(4) . . . . ?
B6 C1 C2 B7 -39.6(3) . . . . ?
B5 C1 C2 B7 -1.7(4) . . . . ?
B3 C1 C2 B7 105.6(3) . . . . ?
S1 C1 C2 B7 -142.6(3) . . . . ?
B4 C1 C2 B3 -37.9(3) . . . . ?
B6 C1 C2 B3 -145.2(3) . . . . ?
B5 C1 C2 B3 -107.3(3) . . . . ?
S1 C1 C2 B3 111.8(3) . . . . ?
B4 C1 C2 S2 -146.4(3) . . . . ?
B6 C1 C2 S2 106.3(3) . . . . ?
B5 C1 C2 S2 144.2(3) . . . . ?
B3 C1 C2 S2 -108.5(3) . . . . ?
S1 C1 C2 S2 3.3(4) . . . . ?
B4 C1 C2 B6 107.3(3) . . . . ?
B5 C1 C2 B6 37.9(3) . . . . ?
B3 C1 C2 B6 145.2(3) . . . . ?
S1 C1 C2 B6 -103.0(3) . . . . ?
B7 B8 C2 C1 99.8(3) . . . . ?
B12 B8 C2 C1 61.7(4) . . . . ?
B3 B8 C2 C1 -39.6(3) . . . . ?
B9 B8 C2 C1 -2.6(4) . . . . ?
B12 B8 C2 B7 -38.1(3) . . . . ?
B3 B8 C2 B7 -139.3(3) . . . . ?
B9 B8 C2 B7 -102.4(4) . . . . ?
B7 B8 C2 B3 139.3(3) . . . . ?
B12 B8 C2 B3 101.3(4) . . . . ?
B9 B8 C2 B3 36.9(3) . . . . ?
B7 B8 C2 S2 -112.2(3) . . . . ?
B12 B8 C2 S2 -150.3(3) . . . . ?
B3 B8 C2 S2 108.4(3) . . . . ?
B9 B8 C2 S2 145.4(3) . . . . ?
B7 B8 C2 B6 36.4(3) . . . . ?
B12 B8 C2 B6 -1.6(4) . . . . ?
B3 B8 C2 B6 -102.9(3) . . . . ?
B9 B8 C2 B6 -66.0(4) . . . . ?
B12 B7 C2 C1 -63.6(4) . . . . ?
B8 B7 C2 C1 -102.4(3) . . . . ?
B6 B7 C2 C1 38.6(3) . . . . ?
B11 B7 C2 C1 0.1(4) . . . . ?
B12 B7 C2 B8 38.8(3) . . . . ?
B6 B7 C2 B8 141.0(3) . . . . ?
B11 B7 C2 B8 102.5(4) . . . . ?
B12 B7 C2 B3 0.3(4) . . . . ?
B8 B7 C2 B3 -38.5(3) . . . . ?
B6 B7 C2 B3 102.4(3) . . . . ?
B11 B7 C2 B3 63.9(4) . . . . ?
B12 B7 C2 S2 151.8(3) . . . . ?
B8 B7 C2 S2 113.0(3) . . . . ?
B6 B7 C2 S2 -106.0(3) . . . . ?
B11 B7 C2 S2 -144.5(3) . . . . ?
B12 B7 C2 B6 -102.2(4) . . . . ?
B8 B7 C2 B6 -141.0(3) . . . . ?
B11 B7 C2 B6 -38.5(3) . . . . ?
B9 B3 C2 C1 97.5(3) . . . . ?
B4 B3 C2 C1 34.0(3) . . . . ?
B8 B3 C2 C1 135.8(3) . . . . ?
C1 B3 C2 B8 -135.8(3) . . . . ?
B9 B3 C2 B8 -38.3(3) . . . . ?
B4 B3 C2 B8 -101.9(3) . . . . ?
C1 B3 C2 B7 -97.9(3) . . . . ?
B9 B3 C2 B7 -0.4(4) . . . . ?
B4 B3 C2 B7 -63.9(4) . . . . ?
B8 B3 C2 B7 38.0(3) . . . . ?
C1 B3 C2 S2 109.4(3) . . . . ?
B9 B3 C2 S2 -153.1(3) . . . . ?
B4 B3 C2 S2 143.3(3) . . . . ?
B8 B3 C2 S2 -114.8(3) . . . . ?
C1 B3 C2 B6 -31.6(3) . . . . ?
B9 B3 C2 B6 65.9(4) . . . . ?
B4 B3 C2 B6 2.4(4) . . . . ?
B8 B3 C2 B6 104.3(3) . . . . ?
B5 B6 C2 C1 -34.6(3) . . . . ?
B11 B6 C2 C1 -97.8(3) . . . . ?
B7 B6 C2 C1 -136.1(3) . . . . ?
C1 B6 C2 B8 99.7(3) . . . . ?
B5 B6 C2 B8 65.0(4) . . . . ?
B11 B6 C2 B8 1.9(4) . . . . ?
B7 B6 C2 B8 -36.4(3) . . . . ?
C1 B6 C2 B7 136.1(3) . . . . ?
B5 B6 C2 B7 101.4(3) . . . . ?
B11 B6 C2 B7 38.3(3) . . . . ?
C1 B6 C2 B3 31.9(3) . . . . ?
B5 B6 C2 B3 -2.7(4) . . . . ?
B11 B6 C2 B3 -65.9(4) . . . . ?
B7 B6 C2 B3 -104.2(3) . . . . ?
C1 B6 C2 S2 -109.7(3) . . . . ?
B5 B6 C2 S2 -144.4(3) . . . . ?
B11 B6 C2 S2 152.5(3) . . . . ?
B7 B6 C2 S2 114.2(3) . . . . ?
C7 C3 C4 C5 177.4(4) . . . . ?
Co1 C3 C4 C5 -0.2(6) . . . . ?
C3 C4 C5 C6 14.5(7) . . . . ?
C4 C5 C6 C13 -179.8(4) . . . . ?
C4 C5 C6 S1 -5.4(6) . . . . ?
C4 C3 C7 C12 -47.6(5) . . . . ?
Co1 C3 C7 C12 130.2(3) . . . . ?
C4 C3 C7 C8 132.2(4) . . . . ?
Co1 C3 C7 C8 -50.1(5) . . . . ?
C12 C7 C8 C9 -1.4(5) . . . . ?
C3 C7 C8 C9 178.8(3) . . . . ?
C7 C8 C9 C10 1.0(6) . . . . ?
C8 C9 C10 C11 -1.6(6) . . . . ?
C9 C10 C11 C12 2.7(7) . . . . ?
C10 C11 C12 C7 -3.3(6) . . . . ?
C8 C7 C12 C11 2.6(6) . . . . ?
C3 C7 C12 C11 -177.7(4) . . . . ?
C5 C6 C13 C18 -36.2(6) . . . . ?
S1 C6 C13 C18 149.3(3) . . . . ?
C5 C6 C13 C14 142.7(4) . . . . ?
S1 C6 C13 C14 -31.8(5) . . . . ?
C18 C13 C14 C15 1.5(6) . . . . ?
C6 C13 C14 C15 -177.4(4) . . . . ?
C13 C14 C15 C16 -1.7(6) . . . . ?
C14 C15 C16 C17 1.9(7) . . . . ?
C15 C16 C17 C18 -1.8(7) . . . . ?
C16 C17 C18 C13 1.6(6) . . . . ?
C14 C13 C18 C17 -1.5(6) . . . . ?
C6 C13 C18 C17 177.5(4) . . . . ?
C23 C19 C20 C21 2.3(4) . . . . ?
C24 C19 C20 C21 -168.1(4) . . . . ?
Co1 C19 C20 C21 64.0(3) . . . . ?
C23 C19 C20 C25 173.0(4) . . . . ?
C24 C19 C20 C25 2.6(7) . . . . ?
Co1 C19 C20 C25 -125.3(4) . . . . ?
C23 C19 C20 Co1 -61.6(3) . . . . ?
C24 C19 C20 Co1 127.9(4) . . . . ?
C19 C20 C21 C22 -1.3(4) . . . . ?
C25 C20 C21 C22 -172.6(4) . . . . ?
Co1 C20 C21 C22 60.5(3) . . . . ?
C19 C20 C21 C26 173.6(4) . . . . ?
C25 C20 C21 C26 2.2(6) . . . . ?
Co1 C20 C21 C26 -124.7(4) . . . . ?
C19 C20 C21 Co1 -61.8(3) . . . . ?
C25 C20 C21 Co1 126.9(4) . . . . ?
C20 C21 C22 C23 -0.3(4) . . . . ?
C26 C21 C22 C23 -174.9(4) . . . . ?
Co1 C21 C22 C23 57.3(3) . . . . ?
C20 C21 C22 C27 173.8(4) . . . . ?
C26 C21 C22 C27 -0.9(7) . . . . ?
Co1 C21 C22 C27 -128.6(4) . . . . ?
C20 C21 C22 Co1 -57.6(3) . . . . ?
C26 C21 C22 Co1 127.7(4) . . . . ?
C20 C19 C23 C22 -2.5(4) . . . . ?
C24 C19 C23 C22 168.3(4) . . . . ?
Co1 C19 C23 C22 -63.7(3) . . . . ?
C20 C19 C23 C28 -178.8(4) . . . . ?
C24 C19 C23 C28 -8.0(6) . . . . ?
Co1 C19 C23 C28 120.1(4) . . . . ?
C20 C19 C23 Co1 61.1(3) . . . . ?
C24 C19 C23 Co1 -128.1(4) . . . . ?
C21 C22 C23 C19 1.7(4) . . . . ?
C27 C22 C23 C19 -172.3(4) . . . . ?
Co1 C22 C23 C19 61.2(3) . . . . ?
C21 C22 C23 C28 178.0(4) . . . . ?
C27 C22 C23 C28 3.9(6) . . . . ?
Co1 C22 C23 C28 -122.6(4) . . . . ?
C21 C22 C23 Co1 -59.4(3) . . . . ?
C27 C22 C23 Co1 126.5(4) . . . . ?
B15 B14 C29 C30 104.1(3) . . . . ?
B19 B14 C29 C30 0.7(5) . . . . ?
B20 B14 C29 C30 62.6(4) . . . . ?
B13 B14 C29 C30 -39.3(3) . . . . ?
B15 B14 C29 B13 143.3(3) . . . . ?
B19 B14 C29 B13 40.0(3) . . . . ?
B20 B14 C29 B13 101.9(3) . . . . ?
B15 B14 C29 B16 35.2(3) . . . . ?
B19 B14 C29 B16 -68.1(4) . . . . ?
B20 B14 C29 B16 -6.2(4) . . . . ?
B13 B14 C29 B16 -108.1(4) . . . . ?
B19 B14 C29 B15 -103.3(4) . . . . ?
B20 B14 C29 B15 -41.5(3) . . . . ?
B13 B14 C29 B15 -143.3(3) . . . . ?
B15 B14 C29 S3 -109.8(3) . . . . ?
B19 B14 C29 S3 146.9(3) . . . . ?
B20 B14 C29 S3 -151.2(3) . . . . ?
B13 B14 C29 S3 106.9(3) . . . . ?
B19 B13 C29 C30 98.6(3) . . . . ?
B18 B13 C29 C30 36.6(3) . . . . ?
B14 B13 C29 C30 138.8(3) . . . . ?
C30 B13 C29 B14 -138.8(3) . . . . ?
B19 B13 C29 B14 -40.2(3) . . . . ?
B18 B13 C29 B14 -102.2(3) . . . . ?
C30 B13 C29 B16 -34.5(3) . . . . ?
B19 B13 C29 B16 64.1(4) . . . . ?
B18 B13 C29 B16 2.1(4) . . . . ?
B14 B13 C29 B16 104.3(4) . . . . ?
C30 B13 C29 B15 -103.4(3) . . . . ?
B19 B13 C29 B15 -4.7(4) . . . . ?
B18 B13 C29 B15 -66.8(4) . . . . ?
B14 B13 C29 B15 35.4(3) . . . . ?
C30 B13 C29 S3 102.9(3) . . . . ?
B19 B13 C29 S3 -158.5(3) . . . . ?
B18 B13 C29 S3 139.5(3) . . . . ?
B14 B13 C29 S3 -118.3(3) . . . . ?
B21 B16 C29 C30 -99.2(3) . . . . ?
B15 B16 C29 C30 -139.9(3) . . . . ?
B17 B16 C29 C30 -35.1(3) . . . . ?
C30 B16 C29 B14 104.6(3) . . . . ?
B21 B16 C29 B14 5.4(4) . . . . ?
B15 B16 C29 B14 -35.4(3) . . . . ?
B17 B16 C29 B14 69.5(4) . . . . ?
C30 B16 C29 B13 34.4(3) . . . . ?
B21 B16 C29 B13 -64.7(4) . . . . ?
B15 B16 C29 B13 -105.5(3) . . . . ?
B17 B16 C29 B13 -0.7(4) . . . . ?
C30 B16 C29 B15 139.9(3) . . . . ?
B21 B16 C29 B15 40.8(3) . . . . ?
B17 B16 C29 B15 104.8(3) . . . . ?
C30 B16 C29 S3 -105.5(3) . . . . ?
B21 B16 C29 S3 155.3(3) . . . . ?
B15 B16 C29 S3 114.5(3) . . . . ?
B17 B16 C29 S3 -140.7(3) . . . . ?
B16 B15 C29 C30 38.2(3) . . . . ?
B14 B15 C29 C30 -104.7(3) . . . . ?
B21 B15 C29 C30 -1.8(4) . . . . ?
B20 B15 C29 C30 -63.5(4) . . . . ?
B16 B15 C29 B14 142.9(3) . . . . ?
B21 B15 C29 B14 102.9(4) . . . . ?
B20 B15 C29 B14 41.3(3) . . . . ?
B16 B15 C29 B13 107.0(4) . . . . ?
B14 B15 C29 B13 -35.9(3) . . . . ?
B21 B15 C29 B13 67.0(4) . . . . ?
B20 B15 C29 B13 5.4(4) . . . . ?
B14 B15 C29 B16 -142.9(3) . . . . ?
B21 B15 C29 B16 -40.0(3) . . . . ?
B20 B15 C29 B16 -101.7(4) . . . . ?
B16 B15 C29 S3 -100.1(3) . . . . ?
B14 B15 C29 S3 117.0(3) . . . . ?
B21 B15 C29 S3 -140.1(3) . . . . ?
B20 B15 C29 S3 158.3(3) . . . . ?
B14 C29 C30 B17 -67.3(4) . . . . ?
B13 C29 C30 B17 -106.9(3) . . . . ?
B16 C29 C30 B17 38.0(3) . . . . ?
B15 C29 C30 B17 0.3(4) . . . . ?
S3 C29 C30 B17 142.0(3) . . . . ?
B14 C29 C30 B18 -0.2(4) . . . . ?
B13 C29 C30 B18 -39.8(3) . . . . ?
B16 C29 C30 B18 105.1(3) . . . . ?
B15 C29 C30 B18 67.4(4) . . . . ?
S3 C29 C30 B18 -150.8(3) . . . . ?
B14 C29 C30 B13 39.6(3) . . . . ?
B16 C29 C30 B13 144.9(3) . . . . ?
B15 C29 C30 B13 107.2(3) . . . . ?
S3 C29 C30 B13 -111.1(3) . . . . ?
B14 C29 C30 B16 -105.3(4) . . . . ?
B13 C29 C30 B16 -144.9(3) . . . . ?
B15 C29 C30 B16 -37.7(3) . . . . ?
S3 C29 C30 B16 104.0(3) . . . . ?
B14 C29 C30 S4 147.4(3) . . . . ?
B13 C29 C30 S4 107.8(3) . . . . ?
B16 C29 C30 S4 -107.3(3) . . . . ?
B15 C29 C30 S4 -145.0(3) . . . . ?
S3 C29 C30 S4 -3.3(4) . . . . ?
B22 B17 C30 C29 62.7(4) . . . . ?
B16 B17 C30 C29 -37.4(3) . . . . ?
B18 B17 C30 C29 102.0(3) . . . . ?
B21 B17 C30 C29 1.3(4) . . . . ?
B22 B17 C30 B18 -39.4(3) . . . . ?
B16 B17 C30 B18 -139.4(3) . . . . ?
B21 B17 C30 B18 -100.7(4) . . . . ?
B22 B17 C30 B13 -2.8(4) . . . . ?
B16 B17 C30 B13 -102.8(3) . . . . ?
B18 B17 C30 B13 36.6(3) . . . . ?
B21 B17 C30 B13 -64.1(4) . . . . ?
B22 B17 C30 B16 100.0(4) . . . . ?
B18 B17 C30 B16 139.4(3) . . . . ?
B21 B17 C30 B16 38.7(3) . . . . ?
B22 B17 C30 S4 -153.2(3) . . . . ?
B16 B17 C30 S4 106.8(3) . . . . ?
B18 B17 C30 S4 -113.8(3) . . . . ?
B21 B17 C30 S4 145.5(3) . . . . ?
B19 B18 C30 C29 -0.4(4) . . . . ?
B17 B18 C30 C29 -103.0(3) . . . . ?
B13 B18 C30 C29 39.0(3) . . . . ?
B22 B18 C30 C29 -64.3(4) . . . . ?
B19 B18 C30 B17 102.6(4) . . . . ?
B13 B18 C30 B17 142.0(3) . . . . ?
B22 B18 C30 B17 38.8(3) . . . . ?
B19 B18 C30 B13 -39.4(3) . . . . ?
B17 B18 C30 B13 -142.0(3) . . . . ?
B22 B18 C30 B13 -103.2(3) . . . . ?
B19 B18 C30 B16 64.4(4) . . . . ?
B17 B18 C30 B16 -38.2(3) . . . . ?
B13 B18 C30 B16 103.8(3) . . . . ?
B22 B18 C30 B16 0.6(4) . . . . ?
B19 B18 C30 S4 -146.3(3) . . . . ?
B17 B18 C30 S4 111.1(3) . . . . ?
B13 B18 C30 S4 -106.9(3) . . . . ?
B22 B18 C30 S4 149.9(3) . . . . ?
B19 B13 C30 C29 -97.4(3) . . . . ?
B18 B13 C30 C29 -136.9(3) . . . . ?
B14 B13 C30 C29 -35.4(3) . . . . ?
C29 B13 C30 B17 100.1(3) . . . . ?
B19 B13 C30 B17 2.7(4) . . . . ?
B18 B13 C30 B17 -36.8(3) . . . . ?
B14 B13 C30 B17 64.7(4) . . . . ?
C29 B13 C30 B18 136.9(3) . . . . ?
B19 B13 C30 B18 39.5(3) . . . . ?
B14 B13 C30 B18 101.5(3) . . . . ?
C29 B13 C30 B16 32.5(3) . . . . ?
B19 B13 C30 B16 -64.9(4) . . . . ?
B18 B13 C30 B16 -104.4(3) . . . . ?
B14 B13 C30 B16 -2.9(4) . . . . ?
C29 B13 C30 S4 -108.5(3) . . . . ?
B19 B13 C30 S4 154.1(3) . . . . ?
B18 B13 C30 S4 114.6(3) . . . . ?
B14 B13 C30 S4 -143.9(3) . . . . ?
B21 B16 C30 C29 98.6(4) . . . . ?
B15 B16 C30 C29 35.5(3) . . . . ?
B17 B16 C30 C29 138.9(3) . . . . ?
C29 B16 C30 B17 -138.9(3) . . . . ?
B21 B16 C30 B17 -40.2(3) . . . . ?
B15 B16 C30 B17 -103.4(3) . . . . ?
C29 B16 C30 B18 -100.2(3) . . . . ?
B21 B16 C30 B18 -1.5(4) . . . . ?
B15 B16 C30 B18 -64.7(4) . . . . ?
B17 B16 C30 B18 38.7(3) . . . . ?
C29 B16 C30 B13 -32.6(3) . . . . ?
B21 B16 C30 B13 66.1(4) . . . . ?
B15 B16 C30 B13 2.9(4) . . . . ?
B17 B16 C30 B13 106.3(3) . . . . ?
C29 B16 C30 S4 108.7(3) . . . . ?
B21 B16 C30 S4 -152.7(3) . . . . ?
B15 B16 C30 S4 144.1(3) . . . . ?
B17 B16 C30 S4 -112.5(3) . . . . ?
C35 C31 C32 C33 -176.2(4) . . . . ?
Co2 C31 C32 C33 -2.7(6) . . . . ?
C31 C32 C33 C34 -16.1(8) . . . . ?
C32 C33 C34 C41 -174.8(4) . . . . ?
C32 C33 C34 S3 4.4(7) . . . . ?
C32 C31 C35 C40 45.5(5) . . . . ?
Co2 C31 C35 C40 -128.3(3) . . . . ?
C32 C31 C35 C36 -133.4(4) . . . . ?
Co2 C31 C35 C36 52.8(5) . . . . ?
C40 C35 C36 C37 2.8(6) . . . . ?
C31 C35 C36 C37 -178.3(4) . . . . ?
C35 C36 C37 C38 -0.5(7) . . . . ?
C36 C37 C38 C39 -1.2(7) . . . . ?
C37 C38 C39 C40 0.6(7) . . . . ?
C36 C35 C40 C39 -3.5(6) . . . . ?
C31 C35 C40 C39 177.6(4) . . . . ?
C38 C39 C40 C35 1.9(6) . . . . ?
C33 C34 C41 C46 -152.6(4) . . . . ?
S3 C34 C41 C46 28.2(5) . . . . ?
C33 C34 C41 C42 29.1(6) . . . . ?
S3 C34 C41 C42 -150.2(3) . . . . ?
C46 C41 C42 C43 -2.2(6) . . . . ?
C34 C41 C42 C43 176.2(4) . . . . ?
C41 C42 C43 C44 -1.1(6) . . . . ?
C42 C43 C44 C45 4.5(6) . . . . ?
C43 C44 C45 C46 -4.5(6) . . . . ?
C42 C41 C46 C45 2.2(6) . . . . ?
C34 C41 C46 C45 -176.2(4) . . . . ?
C44 C45 C46 C41 1.0(6) . . . . ?
C51 C47 C48 C49 -0.1(4) . . . . ?
C52 C47 C48 C49 -174.5(4) . . . . ?
Co2 C47 C48 C49 57.8(3) . . . . ?
C51 C47 C48 C53 176.8(4) . . . . ?
C52 C47 C48 C53 2.5(7) . . . . ?
Co2 C47 C48 C53 -125.2(4) . . . . ?
C51 C47 C48 Co2 -57.9(3) . . . . ?
C52 C47 C48 Co2 127.7(4) . . . . ?
C47 C48 C49 C50 2.0(4) . . . . ?
C53 C48 C49 C50 -174.9(4) . . . . ?
Co2 C48 C49 C50 61.8(3) . . . . ?
C47 C48 C49 C54 169.1(4) . . . . ?
C53 C48 C49 C54 -7.8(7) . . . . ?
Co2 C48 C49 C54 -131.1(4) . . . . ?
C47 C48 C49 Co2 -59.8(3) . . . . ?
C53 C48 C49 Co2 123.2(4) . . . . ?
C48 C49 C50 C51 -3.1(4) . . . . ?
C54 C49 C50 C51 -170.7(4) . . . . ?
Co2 C49 C50 C51 60.8(3) . . . . ?
C48 C49 C50 C55 169.1(4) . . . . ?
C54 C49 C50 C55 1.5(6) . . . . ?
Co2 C49 C50 C55 -127.0(4) . . . . ?
C48 C49 C50 Co2 -63.8(3) . . . . ?
C54 C49 C50 Co2 128.6(4) . . . . ?
C49 C50 C51 C47 3.0(4) . . . . ?
C55 C50 C51 C47 -169.6(4) . . . . ?
Co2 C50 C51 C47 63.8(3) . . . . ?
C49 C50 C51 C56 175.8(4) . . . . ?
C55 C50 C51 C56 3.2(6) . . . . ?
Co2 C50 C51 C56 -123.5(4) . . . . ?
C49 C50 C51 Co2 -60.7(3) . . . . ?
C55 C50 C51 Co2 126.7(4) . . . . ?
C48 C47 C51 C50 -1.8(4) . . . . ?
C52 C47 C51 C50 172.5(4) . . . . ?
Co2 C47 C51 C50 -61.7(3) . . . . ?
C48 C47 C51 C56 -174.6(4) . . . . ?
C52 C47 C51 C56 -0.4(7) . . . . ?
Co2 C47 C51 C56 125.5(4) . . . . ?
C48 C47 C51 Co2 59.9(3) . . . . ?
C52 C47 C51 Co2 -125.9(4) . . . . ?
C4 C3 Co1 C20 153.9(3) . . . . ?
C7 C3 Co1 C20 -23.6(3) . . . . ?
C4 C3 Co1 C19 118.2(3) . . . . ?
C7 C3 Co1 C19 -59.2(3) . . . . ?
C4 C3 Co1 C23 83.4(3) . . . . ?
C7 C3 Co1 C23 -94.1(3) . . . . ?
C4 C3 Co1 C21 158.1(3) . . . . ?
C7 C3 Co1 C21 -19.4(4) . . . . ?
C4 C3 Co1 C22 80.2(4) . . . . ?
C7 C3 Co1 C22 -97.3(4) . . . . ?
C4 C3 Co1 S1 -13.6(3) . . . . ?
C7 C3 Co1 S1 168.9(3) . . . . ?
C4 C3 Co1 S2 -107.6(3) . . . . ?
C7 C3 Co1 S2 74.9(3) . . . . ?
C19 C20 Co1 C3 -65.6(2) . . . . ?
C21 C20 Co1 C3 176.6(2) . . . . ?
C25 C20 Co1 C3 57.8(4) . . . . ?
C21 C20 Co1 C19 -117.8(3) . . . . ?
C25 C20 Co1 C19 123.5(4) . . . . ?
C19 C20 Co1 C23 38.6(2) . . . . ?
C21 C20 Co1 C23 -79.2(2) . . . . ?
C25 C20 Co1 C23 162.1(4) . . . . ?
C19 C20 Co1 C21 117.8(3) . . . . ?
C25 C20 Co1 C21 -118.7(4) . . . . ?
C19 C20 Co1 C22 81.4(2) . . . . ?
C21 C20 Co1 C22 -36.4(2) . . . . ?
C25 C20 Co1 C22 -155.1(4) . . . . ?
C19 C20 Co1 S1 87.7(3) . . . . ?
C21 C20 Co1 S1 -30.1(4) . . . . ?
C25 C20 Co1 S1 -148.8(3) . . . . ?
C19 C20 Co1 S2 -158.2(2) . . . . ?
C21 C20 Co1 S2 84.1(2) . . . . ?
C25 C20 Co1 S2 -34.7(4) . . . . ?
C23 C19 Co1 C3 -122.6(2) . . . . ?
C20 C19 Co1 C3 120.9(2) . . . . ?
C24 C19 Co1 C3 -2.2(4) . . . . ?
C23 C19 Co1 C20 116.5(3) . . . . ?
C24 C19 Co1 C20 -123.1(5) . . . . ?
C20 C19 Co1 C23 -116.5(3) . . . . ?
C24 C19 Co1 C23 120.3(5) . . . . ?
C23 C19 Co1 C21 78.7(2) . . . . ?
C20 C19 Co1 C21 -37.8(2) . . . . ?
C24 C19 Co1 C21 -160.9(5) . . . . ?
C23 C19 Co1 C22 37.1(2) . . . . ?
C20 C19 Co1 C22 -79.4(2) . . . . ?
C24 C19 Co1 C22 157.5(5) . . . . ?
C23 C19 Co1 S1 -23.7(3) . . . . ?
C20 C19 Co1 S1 -140.27(19) . . . . ?
C24 C19 Co1 S1 96.6(4) . . . . ?
C23 C19 Co1 S2 147.43(19) . . . . ?
C20 C19 Co1 S2 30.9(3) . . . . ?
C24 C19 Co1 S2 -92.2(4) . . . . ?
C19 C23 Co1 C3 64.1(3) . . . . ?
C22 C23 Co1 C3 -177.4(2) . . . . ?
C28 C23 Co1 C3 -54.7(4) . . . . ?
C19 C23 Co1 C20 -38.9(2) . . . . ?
C22 C23 Co1 C20 79.6(2) . . . . ?
C28 C23 Co1 C20 -157.7(4) . . . . ?
C22 C23 Co1 C19 118.5(3) . . . . ?
C28 C23 Co1 C19 -118.8(4) . . . . ?
C19 C23 Co1 C21 -82.4(2) . . . . ?
C22 C23 Co1 C21 36.1(2) . . . . ?
C28 C23 Co1 C21 158.8(4) . . . . ?
C19 C23 Co1 C22 -118.5(3) . . . . ?
C28 C23 Co1 C22 122.7(5) . . . . ?
C19 C23 Co1 S1 162.4(2) . . . . ?
C22 C23 Co1 S1 -79.1(2) . . . . ?
C28 C23 Co1 S1 43.6(4) . . . . ?
C19 C23 Co1 S2 -86.3(4) . . . . ?
C22 C23 Co1 S2 32.2(4) . . . . ?
C28 C23 Co1 S2 154.9(3) . . . . ?
C22 C21 Co1 C3 -125.1(3) . . . . ?
C20 C21 Co1 C3 -6.2(4) . . . . ?
C26 C21 Co1 C3 110.6(4) . . . . ?
C22 C21 Co1 C20 -118.8(3) . . . . ?
C26 C21 Co1 C20 116.9(5) . . . . ?
C22 C21 Co1 C19 -80.5(2) . . . . ?
C20 C21 Co1 C19 38.3(2) . . . . ?
C26 C21 Co1 C19 155.1(4) . . . . ?
C22 C21 Co1 C23 -37.0(2) . . . . ?
C20 C21 Co1 C23 81.8(2) . . . . ?
C26 C21 Co1 C23 -161.3(4) . . . . ?
C20 C21 Co1 C22 118.8(3) . . . . ?
C26 C21 Co1 C22 -124.3(5) . . . . ?
C22 C21 Co1 S1 45.9(2) . . . . ?
C20 C21 Co1 S1 164.66(19) . . . . ?
C26 C21 Co1 S1 -78.5(4) . . . . ?
C22 C21 Co1 S2 141.5(2) . . . . ?
C20 C21 Co1 S2 -99.7(2) . . . . ?
C26 C21 Co1 S2 17.1(4) . . . . ?
C21 C22 Co1 C3 124.3(3) . . . . ?
C23 C22 Co1 C3 4.8(4) . . . . ?
C27 C22 Co1 C3 -113.6(4) . . . . ?
C21 C22 Co1 C20 37.8(2) . . . . ?
C23 C22 Co1 C20 -81.8(2) . . . . ?
C27 C22 Co1 C20 159.8(4) . . . . ?
C21 C22 Co1 C19 81.8(2) . . . . ?
C23 C22 Co1 C19 -37.8(2) . . . . ?
C27 C22 Co1 C19 -156.2(4) . . . . ?
C21 C22 Co1 C23 119.6(3) . . . . ?
C27 C22 Co1 C23 -118.4(5) . . . . ?
C23 C22 Co1 C21 -119.6(3) . . . . ?
C27 C22 Co1 C21 122.0(5) . . . . ?
C21 C22 Co1 S1 -139.2(2) . . . . ?
C23 C22 Co1 S1 101.3(2) . . . . ?
C27 C22 Co1 S1 -17.2(4) . . . . ?
C21 C22 Co1 S2 -46.5(2) . . . . ?
C23 C22 Co1 S2 -166.10(19) . . . . ?
C27 C22 Co1 S2 75.5(4) . . . . ?
C32 C31 Co2 C50 -104.8(3) . . . . ?
C35 C31 Co2 C50 68.5(3) . . . . ?
C32 C31 Co2 C49 -142.2(3) . . . . ?
C35 C31 Co2 C49 31.1(3) . . . . ?
C32 C31 Co2 C51 -72.6(4) . . . . ?
C35 C31 Co2 C51 100.7(3) . . . . ?
C32 C31 Co2 C48 -151.8(3) . . . . ?
C35 C31 Co2 C48 21.5(4) . . . . ?
C32 C31 Co2 C47 -82.1(5) . . . . ?
C35 C31 Co2 C47 91.3(4) . . . . ?
C32 C31 Co2 S3 20.2(3) . . . . ?
C35 C31 Co2 S3 -166.5(3) . . . . ?
C32 C31 Co2 S4 113.1(3) . . . . ?
C35 C31 Co2 S4 -73.6(3) . . . . ?
C49 C50 Co2 C31 -111.5(3) . . . . ?
C51 C50 Co2 C31 130.4(2) . . . . ?
C55 C50 Co2 C31 12.2(4) . . . . ?
C51 C50 Co2 C49 -118.1(3) . . . . ?
C55 C50 Co2 C49 123.7(5) . . . . ?
C49 C50 Co2 C51 118.1(3) . . . . ?
C55 C50 Co2 C51 -118.2(5) . . . . ?
C49 C50 Co2 C48 37.9(2) . . . . ?
C51 C50 Co2 C48 -80.2(2) . . . . ?
C55 C50 Co2 C48 161.6(4) . . . . ?
C49 C50 Co2 C47 79.7(3) . . . . ?
C51 C50 Co2 C47 -38.3(2) . . . . ?
C55 C50 Co2 C47 -156.5(4) . . . . ?
C49 C50 Co2 S3 152.0(2) . . . . ?
C51 C50 Co2 S3 33.9(3) . . . . ?
C55 C50 Co2 S3 -84.3(4) . . . . ?
C49 C50 Co2 S4 -16.5(3) . . . . ?
C51 C50 Co2 S4 -134.6(2) . . . . ?
C55 C50 Co2 S4 107.2(4) . . . . ?
C48 C49 Co2 C31 -170.3(2) . . . . ?
C50 C49 Co2 C31 72.7(3) . . . . ?
C54 C49 Co2 C31 -45.4(4) . . . . ?
C48 C49 Co2 C50 117.0(3) . . . . ?
C54 C49 Co2 C50 -118.1(5) . . . . ?
C48 C49 Co2 C51 79.0(3) . . . . ?
C50 C49 Co2 C51 -38.0(2) . . . . ?
C54 C49 Co2 C51 -156.1(5) . . . . ?
C50 C49 Co2 C48 -117.0(3) . . . . ?
C54 C49 Co2 C48 124.9(5) . . . . ?
C48 C49 Co2 C47 35.7(2) . . . . ?
C50 C49 Co2 C47 -81.3(3) . . . . ?
C54 C49 Co2 C47 160.6(5) . . . . ?
C48 C49 Co2 S3 53.8(4) . . . . ?
C50 C49 Co2 S3 -63.2(4) . . . . ?
C54 C49 Co2 S3 178.7(3) . . . . ?
C48 C49 Co2 S4 -73.4(2) . . . . ?
C50 C49 Co2 S4 169.6(2) . . . . ?
C54 C49 Co2 S4 51.5(4) . . . . ?
C50 C51 Co2 C31 -56.4(3) . . . . ?
C47 C51 Co2 C31 -173.2(2) . . . . ?
C56 C51 Co2 C31 64.6(4) . . . . ?
C47 C51 Co2 C50 -116.8(3) . . . . ?
C56 C51 Co2 C50 121.0(5) . . . . ?
C50 C51 Co2 C49 37.8(2) . . . . ?
C47 C51 Co2 C49 -79.0(2) . . . . ?
C56 C51 Co2 C49 158.8(4) . . . . ?
C50 C51 Co2 C48 80.4(2) . . . . ?
C47 C51 Co2 C48 -36.4(2) . . . . ?
C56 C51 Co2 C48 -158.6(4) . . . . ?
C50 C51 Co2 C47 116.8(3) . . . . ?
C56 C51 Co2 C47 -122.2(5) . . . . ?
C50 C51 Co2 S3 -152.8(2) . . . . ?
C47 C51 Co2 S3 90.5(2) . . . . ?
C56 C51 Co2 S3 -31.7(4) . . . . ?
C50 C51 Co2 S4 111.4(3) . . . . ?
C47 C51 Co2 S4 -5.4(4) . . . . ?
C56 C51 Co2 S4 -127.6(3) . . . . ?
C47 C48 Co2 C31 135.5(3) . . . . ?
C49 C48 Co2 C31 15.1(4) . . . . ?
C53 C48 Co2 C31 -103.9(4) . . . . ?
C47 C48 Co2 C50 81.7(3) . . . . ?
C49 C48 Co2 C50 -38.7(2) . . . . ?
C53 C48 Co2 C50 -157.7(4) . . . . ?
C47 C48 Co2 C49 120.4(3) . . . . ?
C53 C48 Co2 C49 -119.0(5) . . . . ?
C47 C48 Co2 C51 37.7(2) . . . . ?
C49 C48 Co2 C51 -82.8(3) . . . . ?
C53 C48 Co2 C51 158.2(4) . . . . ?
C49 C48 Co2 C47 -120.4(3) . . . . ?
C53 C48 Co2 C47 120.6(5) . . . . ?
C47 C48 Co2 S3 -35.0(3) . . . . ?
C49 C48 Co2 S3 -155.5(2) . . . . ?
C53 C48 Co2 S3 85.5(4) . . . . ?
C47 C48 Co2 S4 -128.3(2) . . . . ?
C49 C48 Co2 S4 111.3(2) . . . . ?
C53 C48 Co2 S4 -7.7(4) . . . . ?
C48 C47 Co2 C31 -105.3(4) . . . . ?
C51 C47 Co2 C31 13.7(4) . . . . ?
C52 C47 Co2 C31 133.9(4) . . . . ?
C48 C47 Co2 C50 -80.2(3) . . . . ?
C51 C47 Co2 C50 38.8(2) . . . . ?
C52 C47 Co2 C50 159.1(4) . . . . ?
C48 C47 Co2 C49 -36.5(2) . . . . ?
C51 C47 Co2 C49 82.5(2) . . . . ?
C52 C47 Co2 C49 -157.2(5) . . . . ?
C48 C47 Co2 C51 -119.0(3) . . . . ?
C52 C47 Co2 C51 120.3(5) . . . . ?
C51 C47 Co2 C48 119.0(3) . . . . ?
C52 C47 Co2 C48 -120.8(5) . . . . ?
C48 C47 Co2 S3 151.2(2) . . . . ?
C51 C47 Co2 S3 -89.8(2) . . . . ?
C52 C47 Co2 S3 30.4(4) . . . . ?
C48 C47 Co2 S4 58.3(2) . . . . ?
C51 C47 Co2 S4 177.25(19) . . . . ?
C52 C47 Co2 S4 -62.5(4) . . . . ?
C5 C6 S1 C1 105.1(3) . . . . ?
C13 C6 S1 C1 -80.1(3) . . . . ?
C5 C6 S1 Co1 -12.1(3) . . . . ?
C13 C6 S1 Co1 162.7(2) . . . . ?
C2 C1 S1 C6 -118.1(3) . . . . ?
B4 C1 S1 C6 27.2(4) . . . . ?
B6 C1 S1 C6 173.7(2) . . . . ?
B5 C1 S1 C6 104.1(3) . . . . ?
B3 C1 S1 C6 -49.0(3) . . . . ?
C2 C1 S1 Co1 3.6(3) . . . . ?
B4 C1 S1 Co1 148.9(3) . . . . ?
B6 C1 S1 Co1 -64.6(3) . . . . ?
B5 C1 S1 Co1 -134.2(3) . . . . ?
B3 C1 S1 Co1 72.7(3) . . . . ?
C3 Co1 S1 C6 17.99(17) . . . . ?
C20 Co1 S1 C6 -136.8(3) . . . . ?
C19 Co1 S1 C6 -78.3(2) . . . . ?
C23 Co1 S1 C6 -93.14(17) . . . . ?
C21 Co1 S1 C6 -157.29(17) . . . . ?
C22 Co1 S1 C6 -131.14(17) . . . . ?
S2 Co1 S1 C6 108.06(14) . . . . ?
C3 Co1 S1 C1 -97.05(16) . . . . ?
C20 Co1 S1 C1 108.1(3) . . . . ?
C19 Co1 S1 C1 166.68(18) . . . . ?
C23 Co1 S1 C1 151.83(16) . . . . ?
C21 Co1 S1 C1 87.67(17) . . . . ?
C22 Co1 S1 C1 113.82(17) . . . . ?
S2 Co1 S1 C1 -6.98(13) . . . . ?
C1 C2 S2 Co1 -8.2(3) . . . . ?
B8 C2 S2 Co1 -153.0(3) . . . . ?
B7 C2 S2 Co1 132.2(3) . . . . ?
B3 C2 S2 Co1 -78.2(3) . . . . ?
B6 C2 S2 Co1 60.1(3) . . . . ?
C3 Co1 S2 C2 104.60(17) . . . . ?
C20 Co1 S2 C2 -145.61(17) . . . . ?
C19 Co1 S2 C2 -165.00(19) . . . . ?
C23 Co1 S2 C2 -102.9(3) . . . . ?
C21 Co1 S2 C2 -106.51(17) . . . . ?
C22 Co1 S2 C2 -80.06(18) . . . . ?
S1 Co1 S2 C2 8.38(13) . . . . ?
C33 C34 S3 C29 -99.6(4) . . . . ?
C41 C34 S3 C29 79.7(3) . . . . ?
C33 C34 S3 Co2 18.0(4) . . . . ?
C41 C34 S3 Co2 -162.6(3) . . . . ?
C30 C29 S3 C34 126.2(3) . . . . ?
B14 C29 S3 C34 -19.9(4) . . . . ?
B13 C29 S3 C34 56.1(3) . . . . ?
B16 C29 S3 C34 -165.2(3) . . . . ?
B15 C29 S3 C34 -95.9(3) . . . . ?
C30 C29 S3 Co2 5.7(3) . . . . ?
B14 C29 S3 Co2 -140.4(3) . . . . ?
B13 C29 S3 Co2 -64.4(3) . . . . ?
B16 C29 S3 Co2 74.4(3) . . . . ?
B15 C29 S3 Co2 143.6(3) . . . . ?
C31 Co2 S3 C34 -25.57(18) . . . . ?
C50 Co2 S3 C34 67.6(2) . . . . ?
C49 Co2 S3 C34 111.5(3) . . . . ?
C51 Co2 S3 C34 88.54(19) . . . . ?
C48 Co2 S3 C34 148.4(2) . . . . ?
C47 Co2 S3 C34 127.79(18) . . . . ?
S4 Co2 S3 C34 -119.42(15) . . . . ?
C31 Co2 S3 C29 88.75(16) . . . . ?
C50 Co2 S3 C29 -178.05(18) . . . . ?
C49 Co2 S3 C29 -134.2(3) . . . . ?
C51 Co2 S3 C29 -157.15(17) . . . . ?
C48 Co2 S3 C29 -97.25(19) . . . . ?
C47 Co2 S3 C29 -117.89(17) . . . . ?
S4 Co2 S3 C29 -5.10(13) . . . . ?
C29 C30 S4 Co2 -0.7(3) . . . . ?
B17 C30 S4 Co2 -142.0(3) . . . . ?
B18 C30 S4 Co2 142.2(3) . . . . ?
B13 C30 S4 Co2 68.8(3) . . . . ?
B16 C30 S4 Co2 -70.0(3) . . . . ?
C31 Co2 S4 C30 -92.45(18) . . . . ?
C50 Co2 S4 C30 174.0(2) . . . . ?
C49 Co2 S4 C30 163.29(18) . . . . ?
C51 Co2 S4 C30 98.7(3) . . . . ?
C48 Co2 S4 C30 126.51(17) . . . . ?
C47 Co2 S4 C30 95.03(18) . . . . ?
S3 Co2 S4 C30 3.42(14) . . . . ?
